data_7020114
loop_
_publ_author_name
'Zhu, Guibo'
'Glass, Elliot N.'
'Zhao, Chongchao'
'Lv, Hongjin'
'Vickers, James W.'
'Geletii, Yurii V.'
'Musaev, Djamaladdin G.'
'Song, Jie'
'Hill, Craig L.'

_publ_section_title
;
 A nickel containing polyoxometalate water oxidation catalyst.
;
_journal_issue 42
_journal_name_full 'Dalton transactions (Cambridge, England : 2003)'
_journal_page_first 13043
_journal_page_last 13049
_journal_paper_doi 10.1039/c2dt30331k
_journal_volume 41
_journal_year 2012
_chemical_formula_moiety 'K10 Ni5 O88 Si2 W18'
_chemical_formula_sum 'K10 Ni5 O88 Si2 W18'
_chemical_formula_weight 5458.03
_chemical_name_systematic
;
?
;
_space_group_IT_number 2
_symmetry_cell_setting triclinic
_symmetry_space_group_name_Hall '-P 1'
_symmetry_space_group_name_H-M 'P -1'
_atom_sites_solution_hydrogens none
_atom_sites_solution_primary direct
_atom_sites_solution_secondary difmap
_audit_creation_method SHELXL-97
_cell_angle_alpha 74.624(3)
_cell_angle_beta 76.583(3)
_cell_angle_gamma 75.041(2)
_cell_formula_units_Z 2
_cell_length_a 13.320(2)
_cell_length_b 15.860(3)
_cell_length_c 23.521(4)
_cell_measurement_reflns_used 9931
_cell_measurement_temperature 173(2)
_cell_measurement_theta_max 27.69
_cell_measurement_theta_min 2.33
_cell_volume 4556.8(13)
_computing_cell_refinement 'Bruker SAINT'
_computing_data_collection 'Bruker APEX2'
_computing_data_reduction 'Bruker SAINT'
_computing_molecular_graphics 'Bruker SHELXTL'
_computing_publication_material 'Bruker SHELXTL'
_computing_structure_refinement 'SHELXL-97 (Sheldrick, 1997)'
_computing_structure_solution 'SHELXS-97 (Sheldrick, 1990)'
_diffrn_ambient_temperature 173(2)
_diffrn_measured_fraction_theta_full 0.998
_diffrn_measured_fraction_theta_max 0.998
_diffrn_measurement_device_type 'Bruker APEX-II CCD'
_diffrn_measurement_method '\f and \w scans'
_diffrn_radiation_monochromator graphite
_diffrn_radiation_source 'fine-focus sealed tube'
_diffrn_radiation_type MoK\a
_diffrn_radiation_wavelength 0.71073
_diffrn_reflns_av_R_equivalents 0.0731
_diffrn_reflns_av_sigmaI/netI 0.0754
_diffrn_reflns_limit_h_max 16
_diffrn_reflns_limit_h_min -16
_diffrn_reflns_limit_k_max 20
_diffrn_reflns_limit_k_min -20
_diffrn_reflns_limit_l_max 29
_diffrn_reflns_limit_l_min -29
_diffrn_reflns_number 69370
_diffrn_reflns_theta_full 26.73
_diffrn_reflns_theta_max 26.73
_diffrn_reflns_theta_min 1.36
_diffrn_standards_number 0
_exptl_absorpt_coefficient_mu 24.210
_exptl_absorpt_correction_T_max 0.2746
_exptl_absorpt_correction_T_min 0.0449
_exptl_absorpt_correction_type numerical
_exptl_absorpt_process_details
;
A numerical absorption correction was applied by SADABS.
Faces of crystal were indexed.
Linear absorption coefficient set to ~21 mm-1.
Rint was 0.1550 before correction and 0.0949 after correction.
;
_exptl_crystal_colour green
_exptl_crystal_density_diffrn 3.978
_exptl_crystal_density_method 'not measured'
_exptl_crystal_description block
_exptl_crystal_F_000 4788
_exptl_crystal_size_max 0.34
_exptl_crystal_size_mid 0.17
_exptl_crystal_size_min 0.07
_refine_diff_density_max 3.676
_refine_diff_density_min -2.993
_refine_diff_density_rms 0.507
_refine_ls_extinction_method none
_refine_ls_goodness_of_fit_ref 1.042
_refine_ls_hydrogen_treatment undef
_refine_ls_matrix_type full
_refine_ls_number_parameters 1098
_refine_ls_number_reflns 19331
_refine_ls_number_restraints 0
_refine_ls_restrained_S_all 1.042
_refine_ls_R_factor_all 0.0926
_refine_ls_R_factor_gt 0.0517
_refine_ls_shift/su_max 0.001
_refine_ls_shift/su_mean 0.000
_refine_ls_structure_factor_coef Fsqd
_refine_ls_weighting_details 'calc w=1/[\s^2^(Fo^2^)+(0.0712P)^2^+132.5686P] where P=(Fo^2^+2Fc^2^)/3'
_refine_ls_weighting_scheme calc
_refine_ls_wR_factor_gt 0.1292
_refine_ls_wR_factor_ref 0.1551
_reflns_number_gt 13033
_reflns_number_total 19331
_reflns_threshold_expression >2sigma(I)
_cod_data_source_file c2dt30331k.txt
_cod_data_source_block eg_1_46c
_cod_depositor_comments
;
The following automatic conversions were performed:

'_symmetry_cell_setting' value 'Triclinic' changed to 'triclinic'
according to /home/saulius/struct/CIF-dictionaries/cif_core.dic
dictionary named 'cif_core.dic' version 2.4.2 from 2011-04-26.

Automatic conversion script
Id: cif_fix_values 1891 2012-01-12 08:04:46Z andrius 
;
_cod_original_cell_volume 4557.0(14)
_cod_original_sg_symbol_H-M P-1
_cod_database_code 7020114

loop_
_symmetry_equiv_pos_as_xyz
'x, y, z'
'-x, -y, -z'

loop_
_atom_site_label
_atom_site_type_symbol
_atom_site_fract_x
_atom_site_fract_y
_atom_site_fract_z
_atom_site_U_iso_or_equiv
_atom_site_adp_type
_atom_site_occupancy
_atom_site_symmetry_multiplicity
_atom_site_calc_flag
_atom_site_refinement_flags
_atom_site_disorder_group
K1 K 0.2165(3) 0.3873(3) 0.0448(2) 0.0318(11) Uani 1 1 d . .
K2 K 0.0590(6) 0.8726(4) 0.8321(3) 0.0525(16) Uani 1 1 d . .
K3 K 0.8930(5) 0.3622(3) 0.0421(2) 0.0459(14) Uani 1 1 d . .
K4A K 0.6800(14) 0.2002(14) 0.9439(9) 0.067(7) Uani 0.50 1 d P 1
K4B K 0.705(2) 0.1634(14) 0.9322(12) 0.066(7) Uani 0.50 1 d P 2
K5 K 0.4857(8) 0.1238(5) 0.1342(4) 0.027(2) Uani 0.50 1 d P .
K6 K 0.2452(7) 0.9556(6) 0.2062(5) 0.103(3) Uani 1 1 d . .
K7 K 0.3106(8) 0.1004(8) 0.3119(6) 0.133(4) Uani 1 1 d . .
K8 K 0.9187(11) 0.9064(7) 0.3380(6) 0.057(4) Uani 0.50 1 d P .
K9 K 0.2853(7) 0.4635(7) 0.3579(7) 0.151(6) Uani 1 1 d . .
K10 K 0.8156(12) 0.8844(9) 0.5651(9) 0.087(5) Uani 0.50 1 d P .
K11 K 0.6155(15) 0.0214(13) 0.9089(7) 0.095(5) Uani 0.50 1 d P .
K12 K 0.0743(18) 0.8885(15) 0.4036(11) 0.046(5) Uiso 0.25 1 d P 1
K12A K -0.0012(13) 0.8907(11) 0.4295(8) 0.021(3) Uiso 0.25 1 d P 2
K13 K 0.4355(14) 0.3242(14) 0.2404(9) 0.029(4) Uiso 0.25 1 d P 1
K13A K 0.4455(15) 0.2770(15) 0.2496(9) 0.032(4) Uiso 0.25 1 d P 2
Ni1 Ni 0.60036(19) 0.68015(16) 0.29366(12) 0.0236(6) Uani 1 1 d . .
Ni2 Ni 0.91606(19) 0.49712(17) 0.35640(13) 0.0269(6) Uani 1 1 d . .
Ni3 Ni 0.6406(2) 0.49288(18) 0.37763(13) 0.0279(6) Uani 1 1 d . .
Ni4 Ni 0.8731(2) 0.68375(17) 0.27192(13) 0.0271(6) Uani 1 1 d . .
Ni5 Ni 0.6777(2) 0.6510(2) 0.41145(14) 0.0357(7) Uani 1 1 d . .
O1 O 0.9094(10) 0.0837(8) 0.2993(6) 0.024(3) Uani 1 1 d . .
O2 O 1.1297(12) 0.0577(9) 0.2832(7) 0.033(4) Uani 1 1 d . .
O3 O 0.7937(10) 0.0691(9) 0.4083(6) 0.025(3) Uani 1 1 d . .
O4 O 0.9952(10) 0.0730(8) 0.3921(7) 0.026(3) Uani 1 1 d . .
O5 O 0.8815(11) 0.0385(9) 0.5104(6) 0.028(3) Uani 1 1 d . .
O6 O 0.7598(10) 0.2149(8) 0.2558(6) 0.021(3) Uani 1 1 d . .
O7 O 0.9965(9) 0.2191(8) 0.2376(6) 0.019(3) Uani 1 1 d . .
O8 O 0.8623(9) 0.2154(7) 0.3526(5) 0.016(3) Uani 1 1 d . .
O9 O 1.0828(10) 0.2148(8) 0.3265(6) 0.022(3) Uani 1 1 d . .
O10 O 0.7449(10) 0.1984(8) 0.4713(6) 0.024(3) Uani 1 1 d . .
O11 O 0.9485(9) 0.1984(9) 0.4576(6) 0.024(3) Uani 1 1 d . .
O12 O 0.8577(10) 0.3274(8) 0.1655(5) 0.019(3) Uani 1 1 d . .
O13 O 1.0698(11) 0.3267(9) 0.1340(7) 0.032(4) Uani 1 1 d . .
O14 O 1.0536(10) 0.3628(8) 0.2467(6) 0.022(3) Uani 1 1 d . .
O15 O 0.6160(10) 0.3507(9) 0.2840(6) 0.025(3) Uani 1 1 d . .
O16 O 0.5595(10) 0.2939(9) 0.4527(6) 0.026(3) Uani 1 1 d . .
O17 O 0.7162(9) 0.3560(8) 0.3778(6) 0.020(3) Uani 1 1 d . .
O18 O 0.6255(11) 0.2892(10) 0.5595(7) 0.033(3) Uani 1 1 d . .
O19 O 0.8051(10) 0.3373(8) 0.4808(6) 0.025(3) Uani 1 1 d . .
O20 O 1.0930(10) 0.2977(9) 0.4084(7) 0.028(3) Uani 1 1 d . .
O21 O 0.9495(10) 0.4418(8) 0.4406(6) 0.025(3) Uani 1 1 d . .
O22 O 0.6117(10) 0.4369(10) 0.4679(6) 0.028(3) Uani 1 1 d . .
O23 O 0.9198(9) 0.3587(8) 0.3620(6) 0.018(3) Uani 1 1 d . .
O24 O 0.5202(10) 0.4470(9) 0.3665(6) 0.026(3) Uani 1 1 d . .
O25 O 0.6951(9) 0.4668(8) 0.1892(6) 0.022(3) Uani 1 1 d . .
O26 O 0.9279(9) 0.4697(8) 0.1700(6) 0.021(3) Uani 1 1 d . .
O27 O 0.6827(10) 0.5504(8) 0.2878(6) 0.026(3) Uani 1 1 d . .
O28 O 0.6063(11) 0.4986(9) 0.0904(7) 0.030(3) Uani 1 1 d . .
O29 O 1.0282(10) 0.5033(8) 0.0544(6) 0.022(3) Uani 1 1 d . .
O30 O 0.8117(10) 0.5151(8) 0.0808(5) 0.019(3) Uani 1 1 d . .
O31 O 0.5551(10) 0.6190(8) 0.1654(7) 0.025(3) Uani 1 1 d . .
O32 O 0.7718(9) 0.6245(8) 0.1499(6) 0.017(3) Uani 1 1 d . .
O33 O 0.4379(10) 0.8460(9) 0.2037(7) 0.031(3) Uani 1 1 d . .
O34 O 0.6821(11) 0.8956(9) 0.2295(6) 0.027(3) Uani 1 1 d . .
O35 O 1.0189(10) 0.6802(9) 0.2195(7) 0.026(3) Uani 1 1 d . .
O36 O 0.9909(10) 0.6258(8) 0.1283(6) 0.019(3) Uani 1 1 d . .
O37 O 0.8931(9) 0.6646(8) 0.0349(6) 0.022(3) Uani 1 1 d . .
O38 O 0.6608(10) 0.6623(8) 0.0558(6) 0.022(3) Uani 1 1 d . .
O39 O 0.8312(9) 0.7509(8) 0.1845(6) 0.019(3) Uani 1 1 d . .
O40 O 0.9711(11) 0.8528(9) 0.1575(6) 0.029(3) Uani 1 1 d . .
O41 O 0.7322(9) 0.7941(7) 0.0911(6) 0.016(3) Uani 1 1 d . .
O42 O 0.9541(10) 0.7873(8) 0.0662(7) 0.025(3) Uani 1 1 d . .
O43 O 0.5173(9) 0.7826(9) 0.1035(7) 0.028(3) Uani 1 1 d . .
O44 O 0.7883(10) 0.9337(8) 0.1225(6) 0.026(3) Uani 1 1 d . .
O45 O 0.5838(10) 0.9349(8) 0.1394(6) 0.025(3) Uani 1 1 d . .
O46 O 0.6626(11) 1.0625(9) 0.0463(6) 0.028(3) Uani 1 1 d . .
O47 O 0.6080(10) 0.9148(8) 0.0260(6) 0.022(3) Uani 1 1 d . .
O48 O 0.7525(9) 0.7869(8) -0.0195(6) 0.020(3) Uani 1 1 d . .
O49 O 0.9627(10) 0.8032(8) -0.0553(6) 0.024(3) Uani 1 1 d . .
O50 O 0.3433(10) 0.7237(10) 0.1802(7) 0.032(3) Uani 1 1 d . .
O51 O 0.4682(9) 0.6726(9) 0.2675(6) 0.026(3) Uani 1 1 d . .
O52 O 0.7012(11) 0.0505(9) 0.3199(7) 0.031(3) Uani 1 1 d . .
O53 O 0.9927(11) 0.2906(9) 0.5288(7) 0.031(3) Uani 1 1 d . .
O54 O 0.6483(10) 0.2065(8) 0.3637(6) 0.025(3) Uani 1 1 d . .
O55 O 0.4371(10) 0.3044(11) 0.3673(7) 0.038(4) Uani 1 1 d . .
O56 O 0.6515(12) 0.3196(9) 0.1692(6) 0.029(3) Uani 1 1 d . .
O57 O 1.2356(11) 0.3164(10) 0.3015(7) 0.034(4) Uani 1 1 d . .
O58 O 0.8316(9) 0.3589(8) 0.2693(6) 0.015(3) Uani 1 1 d . .
O59 O 0.7648(10) 0.5292(10) 0.3981(6) 0.028(3) Uani 1 1 d . .
O60 O 1.0724(10) 0.4553(9) 0.3231(7) 0.031(3) Uani 1 1 d . .
O61 O 0.8742(9) 0.5524(8) 0.2726(6) 0.021(3) Uani 1 1 d . .
O62 O 0.9401(12) 0.6283(9) 0.3512(7) 0.032(3) Uani 1 1 d . .
O63 O 0.5812(15) 0.7782(12) 0.4190(8) 0.057(5) Uani 1 1 d . .
O64 O 0.6239(13) 0.5890(12) 0.5011(8) 0.048(4) Uani 1 1 d . .
O65 O 0.7975(13) 0.6824(11) 0.4416(8) 0.010(4) Uiso 0.65 1 d P 1
O65A O 0.749(2) 0.624(2) 0.4920(15) 0.013(7) Uiso 0.35 1 d P 2
O66 O 0.7254(10) 0.7021(9) 0.3206(7) 0.030(3) Uani 1 1 d . .
O67 O 0.5372(11) 0.7985(9) -0.0184(6) 0.031(3) Uani 1 1 d . .
O68 O 0.4656(12) 0.9861(10) 0.2437(7) 0.040(4) Uani 1 1 d . .
O69 O 1.1427(11) 0.7297(9) 0.1130(7) 0.033(4) Uani 1 1 d . .
O70 O 0.8094(10) 0.9166(9) 0.0091(7) 0.030(3) Uani 1 1 d . .
O71 O 0.8451(12) 0.9888(10) 0.2113(7) 0.037(4) Uani 1 1 d . .
O72 O 0.8669(10) 0.8141(8) 0.2725(7) 0.027(3) Uani 1 1 d . .
O73 O 0.5279(10) 0.8128(9) 0.2993(7) 0.031(3) Uani 1 1 d . .
O74 O 0.5630(10) 0.6201(8) 0.3799(6) 0.024(3) Uani 1 1 d . .
O75 O 0.6289(9) 0.7479(8) 0.2007(6) 0.023(3) Uani 1 1 d . .
O1W O 0.5799(14) 0.1045(13) 0.4950(11) 0.071(7) Uani 1 1 d . .
O2W O 0.8623(14) 0.5393(12) 0.5339(9) 0.055(5) Uani 1 1 d . .
O3W O 0.6389(16) 0.1211(13) 0.1972(9) 0.063(5) Uiso 1 1 d . .
O4W O 0.309(2) 0.6258(17) 0.3603(12) 0.095(8) Uiso 1 1 d . .
O5W O 0.1031(19) 0.6885(16) 0.3556(11) 0.086(7) Uiso 1 1 d . .
O6W O 0.780(2) 0.850(2) 0.4452(14) 0.119(10) Uiso 1 1 d . .
O7W O 0.116(3) 0.974(2) 0.1239(16) 0.137(12) Uiso 1 1 d . .
O8W O 0.219(2) 0.5874(18) 0.2411(13) 0.102(8) Uiso 1 1 d . .
O9W O 0.224(3) 0.133(2) 0.1464(15) 0.127(11) Uiso 1 1 d . .
O10W O 0.755(2) 0.438(2) 0.9566(14) 0.120(10) Uiso 1 1 d . .
O11W O 0.131(3) 0.809(2) 0.2430(18) 0.058(10) Uiso 0.50 1 d P .
O12W O 0.123(3) 0.922(3) 0.2599(18) 0.062(10) Uiso 0.50 1 d P .
O13W O 0.588(4) 0.976(3) 0.433(2) 0.078(13) Uiso 0.50 1 d P .
O14W O 0.421(3) 0.470(3) 0.2401(19) 0.066(11) Uiso 0.50 1 d P .
O15W O 0.267(4) 0.870(3) 0.335(2) 0.078(13) Uiso 0.50 1 d P .
O16W O 0.781(4) 0.213(3) 0.073(2) 0.077(13) Uiso 0.50 1 d P .
Si1 Si 0.8316(3) 0.3246(3) 0.3400(2) 0.0105(9) Uani 1 1 d . .
Si2 Si 0.7419(4) 0.7274(3) 0.1585(2) 0.0122(10) Uani 1 1 d . .
W1 W 0.92281(5) 0.56106(5) 0.09729(4) 0.01633(16) Uani 1 1 d . .
W2 W 0.97444(6) 0.34321(5) 0.19634(4) 0.01798(17) Uani 1 1 d . .
W3 W 0.66871(6) 0.55749(5) 0.11919(4) 0.01854(17) Uani 1 1 d . .
W4 W 1.02076(6) 0.13328(5) 0.31058(4) 0.01974(17) Uani 1 1 d . .
W5 W 0.72169(6) 0.33792(5) 0.21616(4) 0.01933(17) Uani 1 1 d . .
W6 W 0.61449(6) 0.79057(5) 0.03255(4) 0.02020(17) Uani 1 1 d . .
W7 W 0.76195(6) 0.12869(5) 0.33108(4) 0.02248(18) Uani 1 1 d . .
W8 W 0.87282(6) 0.79470(5) 0.01059(4) 0.01938(17) Uani 1 1 d . .
W9 W 1.10052(6) 0.33903(5) 0.32274(4) 0.02146(18) Uani 1 1 d . .
W10 W 0.95580(6) 0.32224(5) 0.45972(4) 0.02255(18) Uani 1 1 d . .
W11 W 0.87133(6) 0.12228(5) 0.44704(4) 0.01967(17) Uani 1 1 d . .
W12 W 0.54252(6) 0.88588(5) 0.22902(4) 0.0273(2) Uani 1 1 d . .
W13 W 0.55744(6) 0.33004(6) 0.36795(4) 0.02550(19) Uani 1 1 d . .
W14 W 0.46698(6) 0.72706(5) 0.19022(4) 0.02342(18) Uani 1 1 d . .
W15 W 0.69129(6) 0.94854(5) 0.07348(4) 0.02293(18) Uani 1 1 d . .
W16 W 1.01184(6) 0.73186(5) 0.14411(4) 0.02265(18) Uani 1 1 d . .
W17 W 0.83054(6) 0.88765(5) 0.20369(4) 0.02503(19) Uani 1 1 d . .
W18 W 0.66876(6) 0.32102(6) 0.48324(4) 0.02417(18) Uani 1 1 d . .

loop_
_atom_site_aniso_label
_atom_site_aniso_U_11
_atom_site_aniso_U_22
_atom_site_aniso_U_33
_atom_site_aniso_U_23
_atom_site_aniso_U_13
_atom_site_aniso_U_12
K1 0.023(2) 0.032(2) 0.033(3) -0.006(2) 0.0018(19) 0.0005(18)
K2 0.100(5) 0.035(3) 0.034(3) -0.008(2) -0.002(3) -0.044(3)
K3 0.068(4) 0.024(2) 0.030(3) -0.007(2) 0.006(3) 0.005(2)
K4A 0.026(7) 0.099(16) 0.049(12) 0.061(11) -0.019(7) -0.037(10)
K4B 0.079(17) 0.074(14) 0.065(12) -0.012(10) -0.020(11) -0.046(12)
K5 0.050(6) 0.014(4) 0.009(4) -0.001(3) -0.007(4) 0.008(4)
K6 0.071(5) 0.109(7) 0.135(9) -0.068(6) -0.029(5) 0.025(5)
K7 0.084(7) 0.159(10) 0.171(12) -0.090(9) -0.001(7) -0.015(7)
K8 0.101(10) 0.030(6) 0.060(8) 0.000(5) -0.053(8) -0.024(6)
K9 0.047(5) 0.092(7) 0.276(17) -0.018(9) 0.007(7) -0.005(5)
K10 0.065(9) 0.038(7) 0.140(16) 0.001(8) -0.001(9) -0.018(6)
K11 0.093(12) 0.110(14) 0.056(10) -0.002(9) -0.008(9) 0.000(10)
Ni1 0.0187(12) 0.0227(13) 0.0286(15) -0.0086(11) -0.0026(11) -0.0013(10)
Ni2 0.0191(13) 0.0274(14) 0.0362(17) -0.0105(12) -0.0044(11) -0.0049(10)
Ni3 0.0218(13) 0.0328(15) 0.0288(16) -0.0084(12) -0.0040(11) -0.0038(11)
Ni4 0.0239(13) 0.0211(13) 0.0389(17) -0.0107(12) -0.0079(12) -0.0028(10)
Ni5 0.0305(15) 0.0371(16) 0.0402(19) -0.0149(14) -0.0046(13) -0.0031(12)
O1 0.026(7) 0.019(7) 0.028(8) -0.007(6) -0.001(6) -0.010(5)
O2 0.042(9) 0.022(7) 0.030(9) -0.006(7) -0.002(7) 0.002(6)
O3 0.030(8) 0.023(7) 0.020(8) 0.003(6) -0.003(6) -0.012(6)
O4 0.018(7) 0.017(7) 0.039(9) -0.007(6) -0.005(6) 0.004(5)
O5 0.029(8) 0.034(8) 0.020(8) 0.003(6) -0.005(6) -0.014(6)
O6 0.027(7) 0.023(7) 0.018(7) -0.004(6) -0.006(6) -0.012(6)
O7 0.019(6) 0.014(6) 0.021(8) -0.004(6) 0.001(5) 0.001(5)
O8 0.023(7) 0.010(6) 0.012(7) 0.005(5) -0.005(5) -0.002(5)
O9 0.023(7) 0.010(6) 0.034(9) -0.003(6) -0.006(6) -0.006(5)
O10 0.030(7) 0.020(7) 0.020(8) -0.006(6) 0.003(6) -0.006(6)
O11 0.014(6) 0.027(7) 0.035(9) -0.015(6) 0.000(6) -0.006(5)
O12 0.030(7) 0.016(6) 0.009(7) -0.005(5) -0.002(5) -0.003(5)
O13 0.032(8) 0.023(7) 0.030(9) -0.008(7) 0.005(6) 0.010(6)
O14 0.019(7) 0.013(6) 0.032(8) -0.007(6) 0.007(6) -0.008(5)
O15 0.016(7) 0.028(7) 0.028(8) -0.010(6) -0.001(6) -0.001(5)
O16 0.021(7) 0.035(8) 0.024(8) -0.007(6) -0.003(6) -0.009(6)
O17 0.015(6) 0.022(7) 0.025(8) -0.012(6) -0.002(5) -0.002(5)
O18 0.025(8) 0.043(9) 0.027(9) -0.010(7) 0.001(6) -0.005(6)
O19 0.020(7) 0.020(7) 0.036(9) -0.011(6) -0.006(6) 0.003(5)
O20 0.019(7) 0.030(8) 0.040(9) -0.012(7) -0.009(6) -0.007(6)
O21 0.023(7) 0.021(7) 0.033(9) -0.013(6) -0.008(6) 0.001(5)
O22 0.015(7) 0.043(9) 0.026(8) -0.012(7) -0.001(6) -0.006(6)
O23 0.012(6) 0.013(6) 0.025(8) -0.003(5) -0.007(5) 0.003(5)
O24 0.018(7) 0.036(8) 0.026(8) -0.007(6) -0.006(6) -0.009(6)
O25 0.015(6) 0.020(7) 0.031(8) -0.002(6) -0.010(6) -0.002(5)
O26 0.018(6) 0.014(6) 0.025(8) -0.003(6) -0.002(5) 0.005(5)
O27 0.020(7) 0.018(7) 0.031(9) 0.000(6) -0.004(6) 0.006(5)
O28 0.033(8) 0.032(8) 0.030(9) -0.001(7) -0.013(7) -0.016(6)
O29 0.022(7) 0.022(7) 0.019(8) -0.008(6) 0.004(5) -0.002(5)
O30 0.025(7) 0.018(6) 0.006(6) -0.002(5) 0.006(5) 0.000(5)
O31 0.023(7) 0.020(7) 0.039(9) -0.014(6) -0.008(6) -0.005(5)
O32 0.011(6) 0.020(6) 0.019(7) -0.003(5) -0.001(5) -0.007(5)
O33 0.014(7) 0.028(8) 0.040(9) -0.011(7) 0.001(6) 0.012(5)
O34 0.030(8) 0.022(7) 0.033(9) -0.009(6) -0.011(6) 0.000(6)
O35 0.019(7) 0.023(7) 0.039(9) -0.007(6) -0.008(6) -0.006(5)
O36 0.021(7) 0.017(6) 0.021(8) -0.007(6) -0.006(5) -0.003(5)
O37 0.016(6) 0.020(7) 0.032(8) -0.006(6) -0.011(6) 0.000(5)
O38 0.019(7) 0.023(7) 0.024(8) -0.006(6) 0.000(6) -0.008(5)
O39 0.014(6) 0.016(6) 0.026(8) -0.002(6) -0.008(5) 0.000(5)
O40 0.032(8) 0.023(7) 0.031(9) 0.004(6) -0.005(6) -0.015(6)
O41 0.011(6) 0.012(6) 0.024(8) 0.000(5) -0.009(5) -0.001(5)
O42 0.017(7) 0.009(6) 0.046(10) -0.002(6) -0.006(6) -0.002(5)
O43 0.005(6) 0.039(8) 0.036(9) -0.003(7) -0.003(6) -0.002(5)
O44 0.025(7) 0.007(6) 0.038(9) 0.000(6) 0.003(6) -0.003(5)
O45 0.026(7) 0.016(6) 0.023(8) 0.001(6) -0.007(6) 0.008(5)
O46 0.040(8) 0.018(7) 0.022(8) -0.002(6) -0.007(6) -0.001(6)
O47 0.019(7) 0.020(7) 0.026(8) -0.002(6) -0.007(6) 0.000(5)
O48 0.013(6) 0.015(6) 0.033(8) -0.005(6) -0.010(6) 0.003(5)
O49 0.017(7) 0.021(7) 0.028(8) 0.002(6) -0.006(6) 0.001(5)
O50 0.014(7) 0.044(9) 0.035(9) -0.006(7) -0.009(6) -0.001(6)
O51 0.011(6) 0.033(8) 0.032(9) -0.008(7) 0.003(6) -0.004(5)
O52 0.040(9) 0.024(7) 0.035(9) -0.001(7) -0.008(7) -0.024(6)
O53 0.027(8) 0.035(8) 0.037(9) -0.009(7) -0.008(7) -0.010(6)
O54 0.027(7) 0.023(7) 0.030(8) 0.000(6) -0.013(6) -0.013(6)
O55 0.013(7) 0.054(10) 0.041(10) -0.001(8) -0.001(6) -0.010(7)
O56 0.045(9) 0.031(8) 0.016(8) 0.002(6) -0.013(6) -0.019(7)
O57 0.022(7) 0.042(9) 0.034(9) 0.002(7) -0.009(6) -0.008(6)
O58 0.010(6) 0.017(6) 0.021(7) -0.004(5) -0.007(5) -0.002(5)
O59 0.014(7) 0.043(9) 0.026(8) -0.011(7) -0.001(6) -0.004(6)
O60 0.023(7) 0.022(7) 0.052(10) -0.003(7) -0.016(7) -0.006(6)
O61 0.019(7) 0.014(6) 0.028(8) 0.010(6) -0.011(6) -0.011(5)
O62 0.050(10) 0.019(7) 0.028(9) -0.003(6) -0.005(7) -0.012(6)
O63 0.059(12) 0.055(11) 0.053(13) -0.028(10) -0.016(10) 0.016(9)
O64 0.048(10) 0.056(11) 0.041(11) -0.026(9) 0.002(8) -0.007(8)
O66 0.022(7) 0.028(8) 0.039(10) -0.007(7) -0.009(6) -0.002(6)
O67 0.031(8) 0.030(8) 0.024(8) 0.001(6) -0.009(6) 0.004(6)
O68 0.044(9) 0.029(8) 0.040(10) -0.003(7) -0.010(8) 0.004(7)
O69 0.021(7) 0.031(8) 0.046(10) -0.004(7) -0.006(7) -0.010(6)
O70 0.018(7) 0.028(8) 0.041(10) -0.005(7) -0.002(6) -0.003(6)
O71 0.042(9) 0.035(9) 0.044(10) -0.014(8) -0.011(8) -0.014(7)
O72 0.028(8) 0.019(7) 0.037(9) -0.013(6) -0.009(6) -0.002(6)
O73 0.017(7) 0.032(8) 0.036(9) -0.005(7) -0.002(6) 0.002(6)
O74 0.021(7) 0.024(7) 0.024(8) -0.009(6) 0.000(6) 0.000(5)
O75 0.014(6) 0.023(7) 0.031(8) -0.010(6) -0.007(6) 0.001(5)
O1W 0.032(10) 0.065(13) 0.12(2) -0.048(13) 0.018(11) -0.026(9)
O2W 0.043(10) 0.061(12) 0.065(13) -0.006(10) -0.018(9) -0.019(9)
Si1 0.008(2) 0.013(2) 0.009(2) 0.0004(19) -0.0016(17) -0.0026(17)
Si2 0.012(2) 0.006(2) 0.017(3) -0.0025(19) -0.0032(19) 0.0016(17)
W1 0.0122(3) 0.0136(3) 0.0223(4) -0.0049(3) -0.0015(3) -0.0016(3)
W2 0.0158(4) 0.0145(4) 0.0209(4) -0.0034(3) 0.0004(3) -0.0023(3)
W3 0.0143(3) 0.0178(4) 0.0249(4) -0.0051(3) -0.0048(3) -0.0043(3)
W4 0.0219(4) 0.0132(4) 0.0223(4) -0.0051(3) -0.0015(3) -0.0015(3)
W5 0.0191(4) 0.0204(4) 0.0212(4) -0.0048(3) -0.0043(3) -0.0079(3)
W6 0.0143(4) 0.0200(4) 0.0246(5) -0.0041(3) -0.0046(3) -0.0003(3)
W7 0.0270(4) 0.0214(4) 0.0227(5) -0.0040(3) -0.0057(3) -0.0110(3)
W8 0.0148(4) 0.0161(4) 0.0239(4) -0.0016(3) -0.0018(3) -0.0016(3)
W9 0.0127(3) 0.0206(4) 0.0321(5) -0.0079(3) -0.0031(3) -0.0039(3)
W10 0.0173(4) 0.0249(4) 0.0296(5) -0.0121(4) -0.0060(3) -0.0035(3)
W11 0.0201(4) 0.0192(4) 0.0200(4) -0.0039(3) -0.0028(3) -0.0058(3)
W12 0.0230(4) 0.0203(4) 0.0329(5) -0.0089(4) -0.0008(4) 0.0047(3)
W13 0.0126(4) 0.0393(5) 0.0264(5) -0.0092(4) -0.0011(3) -0.0086(3)
W14 0.0114(3) 0.0263(4) 0.0297(5) -0.0059(4) -0.0021(3) -0.0005(3)
W15 0.0218(4) 0.0141(4) 0.0301(5) -0.0036(3) -0.0057(3) 0.0008(3)
W16 0.0154(4) 0.0206(4) 0.0352(5) -0.0093(4) -0.0053(3) -0.0053(3)
W17 0.0283(4) 0.0175(4) 0.0327(5) -0.0106(4) -0.0063(4) -0.0048(3)
W18 0.0158(4) 0.0327(4) 0.0239(5) -0.0116(4) 0.0003(3) -0.0026(3)

loop_
_atom_type_symbol
_atom_type_description
_atom_type_scat_dispersion_real
_atom_type_scat_dispersion_imag
_atom_type_scat_source
O O 0.0106 0.0060 'International Tables Vol C Tables 4.2.6.8 and 6.1.1.4'
Na Na 0.0362 0.0249 'International Tables Vol C Tables 4.2.6.8 and 6.1.1.4'
Si Si 0.0817 0.0704 'International Tables Vol C Tables 4.2.6.8 and 6.1.1.4'
K K 0.2009 0.2494 'International Tables Vol C Tables 4.2.6.8 and 6.1.1.4'
Ni Ni 0.3393 1.1124 'International Tables Vol C Tables 4.2.6.8 and 6.1.1.4'
W W -0.8490 6.8722 'International Tables Vol C Tables 4.2.6.8 and 6.1.1.4'

loop_
_geom_angle_atom_site_label_1
_geom_angle_atom_site_label_2
_geom_angle_atom_site_label_3
_geom_angle
_geom_angle_site_symmetry_1
_geom_angle_site_symmetry_3
O13 K1 O29 66.0(4) 1_455 1_455
O13 K1 O38 137.6(4) 1_455 2_665
O29 K1 O38 128.0(4) 1_455 2_665
O13 K1 O10W 114.7(7) 1_455 2_666
O29 K1 O10W 69.6(7) 1_455 2_666
O38 K1 O10W 107.3(7) 2_665 2_666
O13 K1 O48 82.7(4) 1_455 2_665
O29 K1 O48 124.0(4) 1_455 2_665
O38 K1 O48 55.8(4) 2_665 2_665
O10W K1 O48 162.2(7) 2_666 2_665
O13 K1 O37 85.4(4) 1_455 2_665
O29 K1 O37 78.5(4) 1_455 2_665
O38 K1 O37 63.5(4) 2_665 2_665
O10W K1 O37 128.8(7) 2_666 2_665
O48 K1 O37 52.6(3) 2_665 2_665
O13 K1 O30 127.3(4) 1_455 2_665
O29 K1 O30 73.6(4) 1_455 2_665
O38 K1 O30 55.7(4) 2_665 2_665
O10W K1 O30 78.8(7) 2_666 2_665
O48 K1 O30 93.6(4) 2_665 2_665
O37 K1 O30 53.7(4) 2_665 2_665
O13 K1 W6 112.6(3) 1_455 2_665
O29 K1 W6 144.9(3) 1_455 2_665
O38 K1 W6 30.1(3) 2_665 2_665
O10W K1 W6 131.1(6) 2_666 2_665
O48 K1 W6 31.2(3) 2_665 2_665
O37 K1 W6 66.5(2) 2_665 2_665
O30 K1 W6 82.8(2) 2_665 2_665
O13 K1 W3 150.9(4) 1_455 2_665
O29 K1 W3 103.9(3) 1_455 2_665
O38 K1 W3 29.1(3) 2_665 2_665
O10W K1 W3 84.1(6) 2_666 2_665
O48 K1 W3 81.4(3) 2_665 2_665
O37 K1 W3 65.6(3) 2_665 2_665
O30 K1 W3 30.8(2) 2_665 2_665
W6 K1 W3 59.14(7) 2_665 2_665
O13 K1 W1 102.0(4) 1_455 2_665
O29 K1 W1 66.7(3) 1_455 2_665
O38 K1 W1 63.3(3) 2_665 2_665
O10W K1 W1 101.6(6) 2_666 2_665
O48 K1 W1 76.8(3) 2_665 2_665
O37 K1 W1 27.4(2) 2_665 2_665
O30 K1 W1 28.4(2) 2_665 2_665
W6 K1 W1 80.08(10) 2_665 2_665
W3 K1 W1 50.56(7) 2_665 2_665
O13 K1 W8 74.5(3) 1_455 2_665
O29 K1 W8 97.6(3) 1_455 2_665
O38 K1 W8 64.5(3) 2_665 2_665
O10W K1 W8 156.8(6) 2_666 2_665
O48 K1 W8 27.2(2) 2_665 2_665
O37 K1 W8 28.2(2) 2_665 2_665
O30 K1 W8 79.0(3) 2_665 2_665
W6 K1 W8 51.72(6) 2_665 2_665
W3 K1 W8 80.33(10) 2_665 2_665
W1 K1 W8 55.21(7) 2_665 2_665
O13 K1 K3 111.6(3) 1_455 2_665
O29 K1 K3 45.7(3) 1_455 2_665
O38 K1 K3 93.9(3) 2_665 2_665
O10W K1 K3 45.3(6) 2_666 2_665
O48 K1 K3 133.7(3) 2_665 2_665
O37 K1 K3 83.8(3) 2_665 2_665
O30 K1 K3 42.0(2) 2_665 2_665
W6 K1 K3 123.37(15) 2_665 2_665
W3 K1 K3 64.91(11) 2_665 2_665
W1 K1 K3 57.49(11) 2_665 2_665
W8 K1 K3 111.98(15) 2_665 2_665
O71 K2 O49 132.2(5) 2_676 1_456
O71 K2 O7 124.8(5) 2_676 2_666
O49 K2 O7 102.2(4) 1_456 2_666
O71 K2 O1 70.0(4) 2_676 2_666
O49 K2 O1 154.9(4) 1_456 2_666
O7 K2 O1 54.7(4) 2_666 2_666
O71 K2 O12 131.0(5) 2_676 2_666
O49 K2 O12 80.6(4) 1_456 2_666
O7 K2 O12 55.6(3) 2_666 2_666
O1 K2 O12 91.5(4) 2_666 2_666
O71 K2 O6 82.7(4) 2_676 2_666
O49 K2 O6 131.1(4) 1_456 2_666
O7 K2 O6 63.6(3) 2_666 2_666
O1 K2 O6 52.2(4) 2_666 2_666
O12 K2 O6 52.1(3) 2_666 2_666
O71 K2 O7W 79.0(7) 2_676 2_576
O49 K2 O7W 72.4(7) 1_456 2_576
O7 K2 O7W 116.4(7) 2_666 2_576
O1 K2 O7W 107.0(7) 2_666 2_576
O12 K2 O7W 149.5(7) 2_666 2_576
O6 K2 O7W 156.5(7) 2_666 2_576
O71 K2 O16W 89.6(9) 2_676 2_666
O49 K2 O16W 66.3(9) 1_456 2_666
O7 K2 O16W 125.9(8) 2_666 2_666
O1 K2 O16W 133.1(9) 2_666 2_666
O12 K2 O16W 70.3(8) 2_666 2_666
O6 K2 O16W 84.5(9) 2_666 2_666
O7W K2 O16W 109.9(10) 2_576 2_666
O71 K2 W4 98.2(4) 2_676 2_666
O49 K2 W4 124.4(3) 1_456 2_666
O7 K2 W4 29.4(3) 2_666 2_666
O1 K2 W4 30.5(2) 2_666 2_666
O12 K2 W4 81.5(3) 2_666 2_666
O6 K2 W4 66.0(3) 2_666 2_666
O7W K2 W4 102.1(7) 2_576 2_666
O16W K2 W4 148.0(8) 2_666 2_666
O71 K2 W2 145.0(4) 2_676 2_666
O49 K2 W2 81.5(3) 1_456 2_666
O7 K2 W2 29.1(3) 2_666 2_666
O1 K2 W2 79.8(3) 2_666 2_666
O12 K2 W2 30.7(2) 2_666 2_666
O6 K2 W2 64.6(2) 2_666 2_666
O7W K2 W2 128.1(6) 2_576 2_666
O16W K2 W2 98.8(8) 2_666 2_666
W4 K2 W2 58.31(8) 2_666 2_666
O71 K2 W7 66.3(4) 2_676 2_666
O49 K2 W7 157.5(3) 1_456 2_666
O7 K2 W7 64.0(3) 2_666 2_666
O1 K2 W7 27.3(3) 2_666 2_666
O12 K2 W7 76.9(3) 2_666 2_666
O6 K2 W7 27.7(2) 2_666 2_666
O7W K2 W7 129.1(7) 2_576 2_666
O16W K2 W7 106.0(8) 2_666 2_666
W4 K2 W7 51.33(7) 2_666 2_666
W2 K2 W7 78.79(10) 2_666 2_666
O71 K2 W5 104.3(4) 2_676 2_666
O49 K2 W5 104.0(3) 1_456 2_666
O7 K2 W5 63.3(3) 2_666 2_666
O1 K2 W5 75.9(3) 2_666 2_666
O12 K2 W5 27.0(2) 2_666 2_666
O6 K2 W5 27.1(2) 2_666 2_666
O7W K2 W5 176.3(7) 2_576 2_666
O16W K2 W5 68.8(8) 2_666 2_666
W4 K2 W5 79.22(10) 2_666 2_666
W2 K2 W5 49.71(7) 2_666 2_666
W7 K2 W5 54.38(8) 2_666 2_666
O30 K3 O12 69.7(4) . .
O30 K3 O49 146.8(5) . 2_765
O12 K3 O49 85.0(4) . 2_765
O30 K3 O10W 84.6(7) . 1_554
O12 K3 O10W 132.5(7) . 1_554
O49 K3 O10W 128.6(7) 2_765 1_554
O30 K3 O29 75.9(4) . 2_765
O12 K3 O29 136.3(4) . 2_765
O49 K3 O29 112.6(4) 2_765 2_765
O10W K3 O29 67.5(7) 1_554 2_765
O30 K3 O16W 123.0(9) . .
O12 K3 O16W 78.6(9) . .
O49 K3 O16W 69.4(9) 2_765 .
O10W K3 O16W 83.6(11) 1_554 .
O29 K3 O16W 144.5(10) 2_765 .
O30 K3 O37 120.3(4) . 2_765
O12 K3 O37 124.4(4) . 2_765
O49 K3 O37 57.6(4) 2_765 2_765
O10W K3 O37 103.0(7) 1_554 2_765
O29 K3 O37 55.0(4) 2_765 2_765
O16W K3 O37 116.6(9) . 2_765
O30 K3 O29 53.7(4) . .
O12 K3 O29 83.1(4) . .
O49 K3 O29 103.6(4) 2_765 .
O10W K3 O29 113.3(7) 1_554 .
O29 K3 O29 54.5(4) 2_765 .
O16W K3 O29 160.9(9) . .
O37 K3 O29 69.8(3) 2_765 .
O30 K3 O13 84.4(4) . .
O12 K3 O13 51.7(4) . .
O49 K3 O13 62.8(4) 2_765 .
O10W K3 O13 164.9(7) 1_554 .
O29 K3 O13 99.6(4) 2_765 .
O16W K3 O13 111.2(9) . .
O37 K3 O13 73.9(4) 2_765 .
O29 K3 O13 51.6(3) . .
O30 K3 W8 148.0(4) . 2_765
O12 K3 W8 109.4(3) . 2_765
O49 K3 W8 27.2(3) 2_765 2_765
O10W K3 W8 113.1(6) 1_554 2_765
O29 K3 W8 86.3(3) 2_765 2_765
O16W K3 W8 86.6(9) . 2_765
O37 K3 W8 32.4(2) 2_765 2_765
O29 K3 W8 94.3(3) . 2_765
O13 K3 W8 72.4(2) . 2_765
O30 K3 W1 101.3(3) . 2_765
O12 K3 W1 144.8(3) . 2_765
O49 K3 W1 87.0(3) 2_765 2_765
O10W K3 W1 77.6(6) 1_554 2_765
O29 K3 W1 26.5(2) 2_765 2_765
O16W K3 W1 129.7(9) . 2_765
O37 K3 W1 30.6(3) 2_765 2_765
O29 K3 W1 65.6(2) . 2_765
O13 K3 W1 94.4(3) . 2_765
W8 K3 W1 60.14(8) 2_765 2_765
O30 K3 W1 28.4(3) . .
O12 K3 W1 69.2(3) . .
O49 K3 W1 122.7(3) 2_765 .
O10W K3 W1 105.3(6) 1_554 .
O29 K3 W1 67.7(3) 2_765 .
O16W K3 W1 143.4(9) . .
O37 K3 W1 96.2(3) 2_765 .
O29 K3 W1 26.6(2) . .
O13 K3 W1 61.0(2) . .
W8 K3 W1 119.88(17) 2_765 .
W1 K3 W1 86.83(12) 2_765 .
O69 K4A O46 127.4(8) 2_766 1_546
O69 K4A O50 72.9(6) 2_766 2_666
O46 K4A O50 150.1(9) 1_546 2_666
O69 K4A O43 128.7(7) 2_766 2_666
O46 K4A O43 102.3(6) 1_546 2_666
O50 K4A O43 56.3(5) 2_666 2_666
O69 K4A O67 155.4(10) 2_766 2_666
O46 K4A O67 63.5(5) 1_546 2_666
O50 K4A O67 108.1(7) 2_666 2_666
O43 K4A O67 54.7(5) 2_666 2_666
O69 K4A K11 124.3(9) 2_766 .
O46 K4A K11 70.4(6) 1_546 .
O50 K4A K11 79.9(7) 2_666 .
O43 K4A K11 56.9(5) 2_666 .
O67 K4A K11 79.2(6) 2_666 .
O69 K4A W6 151.2(7) 2_766 2_666
O46 K4A W6 80.9(5) 1_546 2_666
O50 K4A W6 83.6(5) 2_666 2_666
O43 K4A W6 28.8(3) 2_666 2_666
O67 K4A W6 26.0(3) 2_666 2_666
K11 K4A W6 65.5(4) . 2_666
O69 K4A W14 97.8(6) 2_766 2_666
O46 K4A W14 130.4(7) 1_546 2_666
O50 K4A W14 25.0(3) 2_666 2_666
O43 K4A W14 31.3(3) 2_666 2_666
O67 K4A W14 84.5(5) 2_666 2_666
K11 K4A W14 66.9(5) . 2_666
W6 K4A W14 59.1(3) 2_666 2_666
O69 K4A K6 86.9(6) 2_766 2_666
O46 K4A K6 101.3(7) 1_546 2_666
O50 K4A K6 54.0(5) 2_666 2_666
O43 K4A K6 70.0(5) 2_666 2_666
O67 K4A K6 114.1(6) 2_666 2_666
K11 K4A K6 38.9(4) . 2_666
W6 K4A K6 92.8(4) 2_666 2_666
W14 K4A K6 56.8(3) 2_666 2_666
O69 K4A K5 140.3(8) 2_766 1_556
O46 K4A K5 36.1(4) 1_546 1_556
O50 K4A K5 142.0(6) 2_666 1_556
O43 K4A K5 87.0(5) 2_666 1_556
O67 K4A K5 34.0(4) 2_666 1_556
K11 K4A K5 87.7(4) . 1_556
W6 K4A K5 58.7(3) 2_666 1_556
W14 K4A K5 117.8(4) 2_666 1_556
K6 K4A K5 126.3(5) 2_666 1_556
O46 K4B O69 127.7(10) 1_546 2_766
O46 K4B O50 156.1(11) 1_546 2_666
O69 K4B O50 72.7(7) 2_766 2_666
O46 K4B K11 79.0(7) 1_546 .
O69 K4B K11 144.5(10) 2_766 .
O50 K4B K11 89.0(8) 2_666 .
O46 K4B O7W 99.5(10) 1_546 2_666
O69 K4B O7W 81.8(9) 2_766 2_666
O50 K4B O7W 95.5(10) 2_666 2_666
K11 K4B O7W 69.7(8) . 2_666
O46 K4B O43 100.9(9) 1_546 2_666
O69 K4B O43 123.2(10) 2_766 2_666
O50 K4B O43 55.3(6) 2_666 2_666
K11 K4B O43 61.3(6) . 2_666
O7W K4B O43 121.3(10) 2_666 2_666
O46 K4B O67 58.7(6) 1_546 2_666
O69 K4B O67 131.1(7) 2_766 2_666
O50 K4B O67 99.2(8) 2_666 2_666
K11 K4B O67 80.9(7) . 2_666
O7W K4B O67 146.7(10) 2_666 2_666
O43 K4B O67 50.1(5) 2_666 2_666
O46 K4B W14 131.9(9) 1_546 2_666
O69 K4B W14 96.9(8) 2_766 2_666
O50 K4B W14 24.7(3) 2_666 2_666
K11 K4B W14 71.2(6) . 2_666
O7W K4B W14 104.2(9) 2_666 2_666
O43 K4B W14 31.5(4) 2_666 2_666
O67 K4B W14 79.6(6) 2_666 2_666
O46 K4B K6 118.0(7) 1_546 2_666
O69 K4B K6 98.8(8) 2_766 2_666
O50 K4B K6 62.9(5) 2_666 2_666
K11 K4B K6 45.9(5) . 2_666
O7W K4B K6 43.7(7) 2_666 2_666
O43 K4B K6 78.3(5) 2_666 2_666
O67 K4B K6 120.7(7) 2_666 2_666
W14 K4B K6 62.3(4) 2_666 2_666
O46 K4B W6 76.9(6) 1_546 2_666
O69 K4B W6 135.5(8) 2_766 2_666
O50 K4B W6 79.4(6) 2_666 2_666
K11 K4B W6 66.2(6) . 2_666
O7W K4B W6 135.6(9) 2_666 2_666
O43 K4B W6 26.0(3) 2_666 2_666
O67 K4B W6 24.6(3) 2_666 2_666
W14 K4B W6 57.0(3) 2_666 2_666
K6 K4B W6 98.4(5) 2_666 2_666
O46 K4B W15 18.6(3) 1_546 1_546
O69 K4B W15 130.5(9) 2_766 1_546
O50 K4B W15 155.3(7) 2_666 1_546
K11 K4B W15 66.9(5) . 1_546
O7W K4B W15 81.9(8) 2_666 1_546
O43 K4B W15 105.2(7) 2_666 1_546
O67 K4B W15 72.3(5) 2_666 1_546
W14 K4B W15 132.3(6) 2_666 1_546
K6 K4B W15 100.7(4) 2_666 1_546
W6 K4B W15 85.3(5) 2_666 1_546
O46 K4B K5 29.8(4) 1_546 1_556
O69 K4B K5 127.0(7) 2_766 1_556
O50 K4B K5 130.6(8) 2_666 1_556
K11 K4B K5 88.0(7) . 1_556
O7W K4B K5 129.0(9) 2_666 1_556
O43 K4B K5 80.7(6) 2_666 1_556
O67 K4B K5 31.8(4) 2_666 1_556
W14 K4B K5 111.2(6) 2_666 1_556
K6 K4B K5 133.8(6) 2_666 1_556
W6 K4B K5 54.6(3) 2_666 1_556
W15 K4B K5 47.1(3) 1_546 1_556
O67 K5 O3W 130.8(6) 2_665 .
O67 K5 O46 65.9(4) 2_665 1_545
O3W K5 O46 84.8(6) . 1_545
O67 K5 O68 153.9(6) 2_665 1_545
O3W K5 O68 72.3(6) . 1_545
O46 K5 O68 111.0(5) 1_545 1_545
O67 K5 O45 107.5(5) 2_665 1_545
O3W K5 O45 85.0(5) . 1_545
O46 K5 O45 56.8(4) 1_545 1_545
O68 K5 O45 57.0(4) 1_545 1_545
O67 K5 O9W 80.6(7) 2_665 .
O3W K5 O9W 143.6(8) . .
O46 K5 O9W 129.9(7) 1_545 .
O68 K5 O9W 83.4(7) 1_545 .
O45 K5 O9W 104.3(6) 1_545 .
O67 K5 K11 75.4(5) 2_665 2_656
O3W K5 K11 139.5(6) . 2_656
O46 K5 K11 80.0(4) 1_545 2_656
O68 K5 K11 78.6(5) 1_545 2_656
O45 K5 K11 55.4(4) 1_545 2_656
O9W K5 K11 55.3(6) . 2_656
O67 K5 W15 86.4(4) 2_665 1_545
O3W K5 W15 82.8(5) . 1_545
O46 K5 W15 27.0(3) 1_545 1_545
O68 K5 W15 84.9(3) 1_545 1_545
O45 K5 W15 29.8(3) 1_545 1_545
O9W K5 W15 122.3(6) . 1_545
K11 K5 W15 67.0(3) 2_656 1_545
O67 K5 W12 136.8(4) 2_665 1_545
O3W K5 W12 74.6(4) . 1_545
O46 K5 W12 86.3(3) 1_545 1_545
O68 K5 W12 25.4(3) 1_545 1_545
O45 K5 W12 31.8(3) 1_545 1_545
O9W K5 W12 94.8(6) . 1_545
K11 K5 W12 67.2(3) 2_656 1_545
W15 K5 W12 59.73(12) 1_545 1_545
O67 K5 K13A 119.4(5) 2_665 .
O3W K5 K13A 56.1(5) . .
O46 K5 K13A 133.6(5) 1_545 .
O68 K5 K13A 82.2(5) 1_545 .
O45 K5 K13A 131.5(5) 1_545 .
O9W K5 K13A 94.8(6) . .
K11 K5 K13A 145.9(5) 2_656 .
W15 K5 K13A 138.8(4) 1_545 .
W12 K5 K13A 103.8(4) 1_545 .
O67 K5 K7 141.0(4) 2_665 .
O3W K5 K7 78.9(5) . .
O46 K5 K7 151.9(4) 1_545 .
O68 K5 K7 42.0(4) 1_545 .
O45 K5 K7 98.7(4) 1_545 .
O9W K5 K7 65.0(6) . .
K11 K5 K7 97.7(4) 2_656 .
W15 K5 K7 126.8(3) 1_545 .
W12 K5 K7 67.3(2) 1_545 .
K13A K5 K7 50.6(4) . .
O67 K5 K13 111.5(5) 2_665 .
O3W K5 K13 60.0(5) . .
O46 K5 K13 131.7(5) 1_545 .
O68 K5 K13 90.0(5) 1_545 .
O45 K5 K13 138.9(5) 1_545 .
O9W K5 K13 94.2(6) . .
K11 K5 K13 148.1(5) 2_656 .
W15 K5 K13 142.1(4) 1_545 .
W12 K5 K13 111.7(3) 1_545 .
K13A K5 K13 7.9(4) . .
K7 K5 K13 56.6(3) . .
O12W K6 O2 59.4(12) . 1_465
O12W K6 O33 122.2(13) . .
O2 K6 O33 132.0(6) 1_465 .
O12W K6 O9W 116.4(14) . 1_565
O2 K6 O9W 71.6(8) 1_465 1_565
O33 K6 O9W 120.4(8) . 1_565
O12W K6 O7W 80.1(14) . .
O2 K6 O7W 105.0(8) 1_465 .
O33 K6 O7W 122.9(8) . .
O9W K6 O7W 75.8(10) 1_565 .
O12W K6 K11 153.6(13) . 2_666
O2 K6 K11 137.8(6) 1_465 2_666
O33 K6 K11 65.1(5) . 2_666
O9W K6 K11 67.8(8) 1_565 2_666
O7W K6 K11 75.8(8) . 2_666
O12W K6 O11W 39.9(14) . .
O2 K6 O11W 99.2(9) 1_465 .
O33 K6 O11W 94.3(9) . .
O9W K6 O11W 141.0(11) 1_565 .
O7W K6 O11W 70.2(11) . .
K11 K6 O11W 119.5(9) 2_666 .
O12W K6 O15W 62.7(15) . .
O2 K6 O15W 66.8(9) 1_465 .
O33 K6 O15W 73.4(9) . .
O9W K6 O15W 129.8(11) 1_565 .
O7W K6 O15W 141.1(12) . .
K11 K6 O15W 136.8(10) 2_666 .
O11W K6 O15W 73.8(12) . .
O12W K6 W12 128.9(13) . .
O2 K6 W12 110.0(4) 1_465 .
O33 K6 W12 26.1(3) . .
O9W K6 W12 103.5(7) 1_565 .
O7W K6 W12 142.8(8) . .
K11 K6 W12 70.0(4) 2_666 .
O11W K6 W12 115.0(8) . .
O15W K6 W12 67.5(9) . .
O12W K6 K4B 106.9(13) . 2_666
O2 K6 K4B 154.8(6) 1_465 2_666
O33 K6 K4B 72.9(5) . 2_666
O9W K6 K4B 100.6(8) 1_565 2_666
O7W K6 K4B 50.0(8) . 2_666
K11 K6 K4B 48.5(6) 2_666 2_666
O11W K6 K4B 71.4(9) . 2_666
O15W K6 K4B 128.7(9) . 2_666
W12 K6 K4B 95.0(4) . 2_666
O12W K6 W14 107.9(12) . .
O2 K6 W14 144.4(5) 1_465 .
O33 K6 W14 23.1(3) . .
O9W K6 W14 134.9(7) 1_565 .
O7W K6 W14 104.9(7) . .
K11 K6 W14 68.9(4) 2_666 .
O11W K6 W14 73.6(8) . .
O15W K6 W14 77.8(9) . .
W12 K6 W14 49.06(9) . .
K4B K6 W14 56.9(4) 2_666 .
O12W K6 K7 96.0(12) . 1_565
O2 K6 K7 44.5(4) 1_465 1_565
O33 K6 K7 92.5(4) . 1_565
O9W K6 K7 71.0(7) 1_565 1_565
O7W K6 K7 140.6(8) . 1_565
K11 K6 K7 109.3(5) 2_666 1_565
O11W K6 K7 128.8(9) . 1_565
O15W K6 K7 59.9(9) . 1_565
W12 K6 K7 67.3(2) . 1_565
K4B K6 K7 156.9(5) 2_666 1_565
W14 K6 K7 113.4(3) . 1_565
O68 K7 O2 94.9(5) 1_545 1_455
O68 K7 K10 145.2(7) 1_545 2_666
O2 K7 K10 89.0(5) 1_455 2_666
O68 K7 O9 146.0(6) 1_545 1_455
O2 K7 O9 55.4(4) 1_455 1_455
K10 K7 O9 59.3(4) 2_666 1_455
O68 K7 O57 135.4(6) 1_545 1_455
O2 K7 O57 101.9(5) 1_455 1_455
K10 K7 O57 76.6(4) 2_666 1_455
O9 K7 O57 51.6(4) 1_455 1_455
O68 K7 K13A 91.2(5) 1_545 .
O2 K7 K13A 132.7(6) 1_455 .
K10 K7 K13A 111.2(5) 2_666 .
O9 K7 K13A 97.9(5) 1_455 .
O57 K7 K13A 47.7(4) 1_455 .
O68 K7 W4 121.1(5) 1_545 1_455
O2 K7 W4 26.6(3) 1_455 1_455
K10 K7 W4 70.1(4) 2_666 1_455
O9 K7 W4 29.4(2) 1_455 1_455
O57 K7 W4 79.4(3) 1_455 1_455
K13A K7 W4 121.3(5) . 1_455
O68 K7 K13 96.4(5) 1_545 .
O2 K7 K13 128.3(6) 1_455 .
K10 K7 K13 108.1(5) 2_666 .
O9 K7 K13 91.6(5) 1_455 .
O57 K7 K13 41.7(4) 1_455 .
K13A K7 K13 6.3(4) . .
W4 K7 K13 115.3(4) 1_455 .
O68 K7 W9 150.8(6) 1_545 1_455
O2 K7 W9 81.8(4) 1_455 1_455
K10 K7 W9 63.9(3) 2_666 1_455
O9 K7 W9 28.3(2) 1_455 1_455
O57 K7 W9 23.6(3) 1_455 1_455
K13A K7 W9 71.0(4) . 1_455
W4 K7 W9 57.11(15) 1_455 1_455
K13 K7 W9 64.9(3) . 1_455
O68 K7 K6 54.9(4) 1_545 1_545
O2 K7 K6 40.2(3) 1_455 1_545
K10 K7 K6 123.2(5) 2_666 1_545
O9 K7 K6 93.2(4) 1_455 1_545
O57 K7 K6 126.3(5) 1_455 1_545
K13A K7 K6 121.9(5) . 1_545
W4 K7 K6 66.2(2) 1_455 1_545
K13 K7 K6 122.4(5) . 1_545
W9 K7 K6 114.8(3) 1_455 1_545
O68 K7 K5 42.9(4) 1_545 .
O2 K7 K5 94.8(4) 1_455 .
K10 K7 K5 170.8(5) 2_666 .
O9 K7 K5 116.4(5) 1_455 .
O57 K7 K5 94.3(4) 1_455 .
K13A K7 K5 60.3(4) . .
W4 K7 K5 110.4(3) 1_455 .
K13 K7 K5 63.1(4) . .
W9 K7 K5 108.2(3) 1_455 .
K6 K7 K5 63.7(3) 1_545 .
O68 K7 K12 96.5(5) 1_545 1_545
O2 K7 K12 43.1(4) 1_455 1_545
K10 K7 K12 63.8(4) 2_666 1_545
O9 K7 K12 73.6(4) 1_455 1_545
O57 K7 K12 123.7(4) 1_455 1_545
K13A K7 K12 171.4(5) . 1_545
W4 K7 K12 51.1(3) 1_455 1_545
K13 K7 K12 165.2(5) . 1_545
W9 K7 K12 100.4(3) 1_455 1_545
K6 K7 K12 60.8(4) 1_545 1_545
K5 K7 K12 124.1(4) . 1_545
K12A K8 O72 143.7(6) 1_655 .
K12A K8 O1 95.3(6) 1_655 1_565
O72 K8 O1 120.6(6) . 1_565
K12A K8 K12 22.1(6) 1_655 1_655
O72 K8 K12 138.7(7) . 1_655
O1 K8 K12 91.6(6) 1_565 1_655
K12A K8 O6W 69.0(8) 1_655 .
O72 K8 O6W 96.1(8) . .
O1 K8 O6W 117.0(8) 1_565 .
K12 K8 O6W 90.2(9) 1_655 .
K12A K8 O12W 90.4(9) 1_655 1_655
O72 K8 O12W 94.0(9) . 1_655
O1 K8 O12W 74.9(9) 1_565 1_655
K12 K8 O12W 68.4(10) 1_655 1_655
O6W K8 O12W 156.4(11) . 1_655
K12A K8 O71 160.4(6) 1_655 .
O72 K8 O71 54.8(4) . .
O1 K8 O71 65.9(5) 1_565 .
K12 K8 O71 145.0(8) 1_655 .
O6W K8 O71 123.4(8) . .
O12W K8 O71 79.6(9) 1_655 .
K12A K8 O52 119.0(6) 1_655 1_565
O72 K8 O52 87.8(5) . 1_565
O1 K8 O52 56.9(4) 1_565 1_565
K12 K8 O52 133.3(7) 1_655 1_565
O6W K8 O52 77.9(8) . 1_565
O12W K8 O52 123.8(9) 1_655 1_565
O71 K8 O52 56.5(4) . 1_565
K12A K8 O3 69.8(5) 1_655 1_565
O72 K8 O3 135.9(6) . 1_565
O1 K8 O3 51.3(4) 1_565 1_565
K12 K8 O3 83.7(6) 1_655 1_565
O6W K8 O3 66.5(7) . 1_565
O12W K8 O3 118.3(8) 1_655 1_565
O71 K8 O3 100.0(5) . 1_565
O52 K8 O3 50.0(4) 1_565 1_565
K12A K8 W7 98.9(5) 1_655 1_565
O72 K8 W7 114.0(5) . 1_565
O1 K8 W7 32.4(3) 1_565 1_565
K12 K8 W7 107.0(5) 1_655 1_565
O6W K8 W7 88.1(7) . 1_565
O12W K8 W7 107.1(8) 1_655 1_565
O71 K8 W7 68.6(3) . 1_565
O52 K8 W7 29.1(2) 1_565 1_565
O3 K8 W7 31.7(3) 1_565 1_565
K12A K8 W17 169.6(6) 1_655 .
O72 K8 W17 27.2(3) . .
O1 K8 W17 93.4(4) 1_565 .
K12 K8 W17 152.0(7) 1_655 .
O6W K8 W17 111.7(7) . .
O12W K8 W17 86.4(8) 1_655 .
O71 K8 W17 27.6(3) . .
O52 K8 W17 70.8(3) 1_565 .
O3 K8 W17 120.3(4) 1_565 .
W7 K8 W17 91.5(3) 1_565 .
K12A K8 W4 74.8(4) 1_655 1_565
O72 K8 W4 137.7(5) . 1_565
O1 K8 W4 25.1(3) 1_565 1_565
K12 K8 W4 67.1(5) 1_655 1_565
O6W K8 W4 120.3(7) . 1_565
O12W K8 W4 61.5(8) 1_655 1_565
O71 K8 W4 85.6(4) . 1_565
O52 K8 W4 80.4(3) 1_565 1_565
O3 K8 W4 57.0(3) 1_565 1_565
W7 K8 W4 52.55(14) 1_565 1_565
W17 K8 W4 112.1(3) . 1_565
O4W K9 O55 127.4(7) . .
O4W K9 O2W 90.0(8) . 2_666
O55 K9 O2W 109.7(7) . 2_666
O4W K9 O14W 91.4(10) . .
O55 K9 O14W 73.6(9) . .
O2W K9 O14W 174.5(10) 2_666 .
O4W K9 O8W 75.0(8) . .
O55 K9 O8W 126.5(8) . .
O2W K9 O8W 119.0(7) 2_666 .
O14W K9 O8W 56.3(10) . .
O4W K9 O24 72.3(7) . .
O55 K9 O24 55.3(4) . .
O2W K9 O24 116.6(7) 2_666 .
O14W K9 O24 68.9(9) . .
O8W K9 O24 114.0(7) . .
O4W K9 O60 116.6(7) . 1_455
O55 K9 O60 115.4(5) . 1_455
O2W K9 O60 75.7(5) 2_666 1_455
O14W K9 O60 99.0(10) . 1_455
O8W K9 O60 61.2(6) . 1_455
O24 K9 O60 165.9(6) . 1_455
O4W K9 O57 156.1(8) . 1_455
O55 K9 O57 66.8(5) . 1_455
O2W K9 O57 103.4(5) 2_666 1_455
O14W K9 O57 73.6(9) . 1_455
O8W K9 O57 81.2(7) . 1_455
O24 K9 O57 117.1(5) . 1_455
O60 K9 O57 50.4(4) 1_455 1_455
O4W K9 O65A 98.1(9) . 2_666
O55 K9 O65A 77.2(7) . 2_666
O2W K9 O65A 35.9(7) 2_666 2_666
O14W K9 O65A 148.9(10) . 2_666
O8W K9 O65A 154.8(8) . 2_666
O24 K9 O65A 85.8(7) . 2_666
O60 K9 O65A 103.0(7) 1_455 2_666
O57 K9 O65A 104.4(7) 1_455 2_666
O4W K9 W13 100.8(6) . .
O55 K9 W13 26.7(3) . .
O2W K9 W13 117.1(6) 2_666 .
O14W K9 W13 67.8(8) . .
O8W K9 W13 123.7(6) . .
O24 K9 W13 28.6(3) . .
O60 K9 W13 140.9(5) 1_455 .
O57 K9 W13 90.7(3) 1_455 .
O65A K9 W13 81.2(6) 2_666 .
O4W K9 K13 126.4(7) . .
O55 K9 K13 48.9(5) . .
O2W K9 K13 143.5(6) 2_666 .
O14W K9 K13 35.8(9) . .
O8W K9 K13 78.1(7) . .
O24 K9 K13 77.9(4) . .
O60 K9 K13 87.9(5) 1_455 .
O57 K9 K13 44.2(4) 1_455 .
O65A K9 K13 123.2(7) 2_666 .
W13 K9 K13 59.4(3) . .
O4W K9 W9 143.6(7) . 1_455
O55 K9 W9 88.3(4) . 1_455
O2W K9 W9 82.4(4) 2_666 1_455
O14W K9 W9 93.4(9) . 1_455
O8W K9 W9 77.9(6) . 1_455
O24 K9 W9 142.2(4) . 1_455
O60 K9 W9 27.2(3) 1_455 1_455
O57 K9 W9 26.2(3) 1_455 1_455
O65A K9 W9 96.2(6) 2_666 1_455
W13 K9 W9 114.3(3) . 1_455
K13 K9 W9 69.5(4) . 1_455
O5 K10 O20 137.0(7) 1_565 2_766
O5 K10 K7 109.5(7) 1_565 2_666
O20 K10 K7 98.3(6) 2_766 2_666
O5 K10 O9 112.5(7) 1_565 2_766
O20 K10 O9 53.9(5) 2_766 2_766
K7 K10 O9 61.6(5) 2_666 2_766
O5 K10 O11 83.2(5) 1_565 2_766
O20 K10 O11 53.9(4) 2_766 2_766
K7 K10 O11 123.5(7) 2_666 2_766
O9 K10 O11 62.7(5) 2_766 2_766
O5 K10 O6W 94.1(8) 1_565 .
O20 K10 O6W 86.0(8) 2_766 .
K7 K10 O6W 137.9(8) 2_666 .
O9 K10 O6W 139.7(8) 2_766 .
O11 K10 O6W 92.8(8) 2_766 .
O5 K10 O4 61.1(5) 1_565 2_766
O20 K10 O4 89.6(6) 2_766 2_766
K7 K10 O4 86.5(6) 2_666 2_766
O9 K10 O4 52.0(4) 2_766 2_766
O11 K10 O4 50.9(4) 2_766 2_766
O6W K10 O4 135.6(8) . 2_766
O5 K10 K12A 61.4(5) 1_565 1_655
O20 K10 K12A 85.2(6) 2_766 1_655
K7 K10 K12A 167.6(7) 2_666 1_655
O9 K10 K12A 112.5(6) 2_766 1_655
O11 K10 K12A 49.9(5) 2_766 1_655
O6W K10 K12A 54.0(7) . 1_655
O4 K10 K12A 81.6(5) 2_766 1_655
O5 K10 W9 139.9(6) 1_565 2_766
O20 K10 W9 27.9(3) 2_766 2_766
K7 K10 W9 71.8(4) 2_666 2_766
O9 K10 W9 30.9(3) 2_766 2_766
O11 K10 W9 65.8(4) 2_766 2_766
O6W K10 W9 111.5(7) . 2_766
O4 K10 W9 79.4(4) 2_766 2_766
K12A K10 W9 109.1(5) 1_655 2_766
O5 K10 W10 110.4(5) 1_565 2_766
O20 K10 W10 27.8(3) 2_766 2_766
K7 K10 W10 121.9(5) 2_666 2_766
O9 K10 W10 64.8(4) 2_766 2_766
O11 K10 W10 30.3(3) 2_766 2_766
O6W K10 W10 78.0(7) . 2_766
O4 K10 W10 77.8(4) 2_766 2_766
K12A K10 W10 58.9(4) 1_655 2_766
W9 K10 W10 50.47(18) 2_766 2_766
O5 K10 W4 86.2(5) 1_565 2_766
O20 K10 W4 77.3(5) 2_766 2_766
K7 K10 W4 63.8(4) 2_666 2_766
O9 K10 W4 27.0(3) 2_766 2_766
O11 K10 W4 62.5(4) 2_766 2_766
O6W K10 W4 155.2(7) . 2_766
O4 K10 W4 28.4(3) 2_766 2_766
K12A K10 W4 105.8(5) 1_655 2_766
W9 K10 W4 57.7(3) 2_766 2_766
W10 K10 W4 78.6(3) 2_766 2_766
O5 K10 W11 63.5(4) 1_565 2_766
O20 K10 W11 75.9(4) 2_766 2_766
K7 K10 W11 112.6(6) 2_666 2_766
O9 K10 W11 62.2(4) 2_766 2_766
O11 K10 W11 25.5(3) 2_766 2_766
O6W K10 W11 109.1(7) . 2_766
O4 K10 W11 28.1(3) 2_766 2_766
K12A K10 W11 56.6(3) 1_655 2_766
W9 K10 W11 78.7(3) 2_766 2_766
W10 K10 W11 55.4(2) 2_766 2_766
W4 K10 W11 49.2(2) 2_766 2_766
O47 K11 K6 141.0(7) 1_546 2_666
O47 K11 O45 115.1(7) 1_546 2_666
K6 K11 O45 96.3(6) 2_666 2_666
O47 K11 O33 164.6(8) 1_546 2_666
K6 K11 O33 54.3(4) 2_666 2_666
O45 K11 O33 52.3(5) 2_666 2_666
O47 K11 K4B 95.7(8) 1_546 .
K6 K11 K4B 85.6(7) 2_666 .
O45 K11 K4B 122.2(8) 2_666 .
O33 K11 K4B 86.4(8) 2_666 .
O47 K11 O47 75.3(6) 1_546 2_666
K6 K11 O47 143.6(7) 2_666 2_666
O45 K11 O47 53.2(5) 2_666 2_666
O33 K11 O47 89.3(6) 2_666 2_666
K4B K11 O47 94.7(7) . 2_666
O47 K11 O43 116.4(7) 1_546 2_666
K6 K11 O43 98.3(6) 2_666 2_666
O45 K11 O43 61.8(5) 2_666 2_666
O33 K11 O43 51.9(5) 2_666 2_666
K4B K11 O43 60.7(6) . 2_666
O47 K11 O43 52.3(4) 2_666 2_666
O47 K11 O9W 92.1(8) 1_546 2_656
K6 K11 O9W 54.2(7) 2_666 2_656
O45 K11 O9W 109.2(9) 2_666 2_656
O33 K11 O9W 100.4(8) 2_666 2_656
K4B K11 O9W 117.5(10) . 2_656
O47 K11 O9W 146.6(10) 2_666 2_656
O43 K11 O9W 151.5(9) 2_666 2_656
O47 K11 K5 91.1(6) 1_546 2_656
K6 K11 K5 89.2(5) 2_666 2_656
O45 K11 K5 54.0(4) 2_666 2_656
O33 K11 K5 87.0(6) 2_666 2_656
K4B K11 K5 173.2(8) . 2_656
O47 K11 K5 86.9(6) 2_666 2_656
O43 K11 K5 115.9(6) 2_666 2_656
O9W K11 K5 62.2(7) 2_656 2_656
O47 K11 K4A 94.8(6) 1_546 .
K6 K11 K4A 91.7(6) 2_666 .
O45 K11 K4A 115.4(7) 2_666 .
O33 K11 K4A 85.0(6) 2_666 .
K4B K11 K4A 8.6(6) . .
O47 K11 K4A 86.2(6) 2_666 .
O43 K11 K4A 53.6(5) 2_666 .
O9W K11 K4A 126.2(9) 2_656 .
K5 K11 K4A 169.4(7) 2_656 .
O47 K11 W15 89.7(5) 1_546 2_666
K6 K11 W15 123.2(6) 2_666 2_666
O45 K11 W15 27.0(3) 2_666 2_666
O33 K11 W15 76.1(5) 2_666 2_666
K4B K11 W15 119.8(7) . 2_666
O47 K11 W15 30.0(3) 2_666 2_666
O43 K11 W15 63.4(4) 2_666 2_666
O9W K11 W15 122.1(8) 2_656 2_666
K5 K11 W15 59.9(3) 2_656 2_666
K4A K11 W15 111.3(5) . 2_666
O47 K11 W6 90.6(5) 1_546 2_666
K6 K11 W6 125.6(6) 2_666 2_666
O45 K11 W6 62.9(4) 2_666 2_666
O33 K11 W6 75.8(4) 2_666 2_666
K4B K11 W6 69.5(6) . 2_666
O47 K11 W6 28.2(3) 2_666 2_666
O43 K11 W6 27.3(3) 2_666 2_666
O9W K11 W6 172.1(9) 2_656 2_666
K5 K11 W6 110.4(5) 2_656 2_666
K4A K11 W6 60.9(4) . 2_666
W15 K11 W6 50.5(2) 2_666 2_666
O15W K12 K8 111.5(13) . 1_455
O15W K12 O4 106.1(12) . 1_465
K8 K12 O4 82.0(7) 1_455 1_465
O15W K12 O5 97.7(12) . 2_666
K8 K12 O5 141.2(10) 1_455 2_666
O4 K12 O5 65.3(6) 1_465 2_666
O15W K12 O53 114.6(12) . 2_666
K8 K12 O53 84.1(7) 1_455 2_666
O4 K12 O53 139.3(9) 1_465 2_666
O5 K12 O53 106.9(8) 2_666 2_666
O15W K12 O11 119.0(13) . 2_666
K8 K12 O11 122.6(9) 1_455 2_666
O4 K12 O11 107.1(8) 1_465 2_666
O5 K12 O11 55.2(5) 2_666 2_666
O53 K12 O11 51.7(5) 2_666 2_666
O15W K12 O12W 54.4(13) . .
K8 K12 O12W 58.1(9) 1_455 .
O4 K12 O12W 88.3(10) 1_465 .
O5 K12 O12W 135.7(11) 2_666 .
O53 K12 O12W 115.8(10) 2_666 .
O11 K12 O12W 164.7(11) 2_666 .
O15W K12 W11 103.3(12) . 2_666
K8 K12 W11 145.2(9) 1_455 2_666
O4 K12 W11 88.9(6) 1_465 2_666
O5 K12 W11 26.4(4) 2_666 2_666
O53 K12 W11 81.2(6) 2_666 2_666
O11 K12 W11 30.4(3) 2_666 2_666
O12W K12 W11 155.4(10) . 2_666
O15W K12 W4 86.3(11) . 1_465
K8 K12 W4 71.8(5) 1_455 1_465
O4 K12 W4 27.2(4) 1_465 1_465
O5 K12 W4 85.8(6) 2_666 1_465
O53 K12 W4 152.9(8) 2_666 1_465
O11 K12 W4 134.0(7) 2_666 1_465
O12W K12 W4 61.3(8) . 1_465
W11 K12 W4 111.8(6) 2_666 1_465
O15W K12 W10 112.8(12) . 2_666
K8 K12 W10 106.2(7) 1_455 2_666
O4 K12 W10 132.9(8) 1_465 2_666
O5 K12 W10 83.8(6) 2_666 2_666
O53 K12 W10 23.9(3) 2_666 2_666
O11 K12 W10 29.6(3) 2_666 2_666
O12W K12 W10 136.1(9) . 2_666
W11 K12 W10 57.7(3) 2_666 2_666
W4 K12 W10 159.3(7) 1_465 2_666
O15W K12 K10 161.3(13) . 1_455
K8 K12 K10 86.5(7) 1_455 1_455
O4 K12 K10 80.6(6) 1_465 1_455
O5 K12 K10 68.8(6) 2_666 1_455
O53 K12 K10 60.4(5) 2_666 1_455
O11 K12 K10 42.8(4) 2_666 1_455
O12W K12 K10 144.1(10) . 1_455
W11 K12 K10 58.9(4) 2_666 1_455
W4 K12 K10 104.8(5) 1_465 1_455
W10 K12 K10 54.6(3) 2_666 1_455
O15W K12 K10 79.9(11) . 2_676
K8 K12 K10 125.5(7) 1_455 2_676
O4 K12 K10 44.8(5) 1_465 2_676
O5 K12 K10 34.5(5) 2_666 2_676
O53 K12 K10 141.4(8) 2_666 2_676
O11 K12 K10 89.7(6) 2_666 2_676
O12W K12 K10 101.8(9) . 2_676
W11 K12 K10 60.2(4) 2_666 2_676
W4 K12 K10 55.5(4) 1_465 2_676
W10 K12 K10 118.0(6) 2_666 2_676
K10 K12 K10 94.0(5) 1_455 2_676
K8 K12A O53 96.1(6) 1_455 2_666
K8 K12A O4 86.8(6) 1_455 1_465
O53 K12A O4 177.2(8) 2_666 1_465
K8 K12A O11 153.6(7) 1_455 2_666
O53 K12A O11 58.8(5) 2_666 2_666
O4 K12A O11 118.4(7) 1_465 2_666
K8 K12A O5 148.4(8) 1_455 2_666
O53 K12A O5 113.3(7) 2_666 2_666
O4 K12A O5 63.9(5) 1_465 2_666
O11 K12A O5 57.9(5) 2_666 2_666
K8 K12A O6W 60.0(7) 1_455 1_455
O53 K12A O6W 69.8(7) 2_666 1_455
O4 K12A O6W 112.0(8) 1_465 1_455
O11 K12A O6W 100.3(8) 2_666 1_455
O5 K12A O6W 140.2(9) 2_666 1_455
K8 K12A O5 114.9(7) 1_455 1_465
O53 K12A O5 123.5(7) 2_666 1_465
O4 K12A O5 55.1(5) 1_465 1_465
O11 K12A O5 77.9(5) 2_666 1_465
O5 K12A O5 58.7(5) 2_666 1_465
O6W K12A O5 85.8(7) 1_455 1_465
K8 K12A O3 65.6(5) 1_455 1_465
O53 K12A O3 132.4(7) 2_666 1_465
O4 K12A O3 49.2(4) 1_465 1_465
O11 K12A O3 123.7(6) 2_666 1_465
O5 K12A O3 99.6(6) 2_666 1_465
O6W K12A O3 63.0(7) 1_455 1_465
O5 K12A O3 49.3(4) 1_465 1_465
K8 K12A K10 114.4(7) 1_455 1_455
O53 K12A K10 78.1(5) 2_666 1_455
O4 K12A K10 101.0(6) 1_465 1_455
O11 K12A K10 56.2(5) 2_666 1_455
O5 K12A K10 84.2(6) 2_666 1_455
O6W K12A K10 56.9(7) 1_455 1_455
O5 K12A K10 46.7(4) 1_465 1_455
O3 K12A K10 71.9(5) 1_465 1_455
K8 K12A W11 175.5(7) 1_455 2_666
O53 K12A W11 86.9(5) 2_666 2_666
O4 K12A W11 90.3(5) 1_465 2_666
O11 K12A W11 30.3(3) 2_666 2_666
O5 K12A W11 27.7(3) 2_666 2_666
O6W K12A W11 124.3(8) 1_455 2_666
O5 K12A W11 65.8(4) 1_465 2_666
O3 K12A W11 114.6(5) 1_465 2_666
K10 K12A W11 69.4(4) 1_455 2_666
K8 K12A W10 122.1(6) 1_455 2_666
O53 K12A W10 26.2(3) 2_666 2_666
O4 K12A W10 151.0(6) 1_465 2_666
O11 K12A W10 32.6(3) 2_666 2_666
O5 K12A W10 88.3(5) 2_666 2_666
O6W K12A W10 83.2(7) 1_455 2_666
O5 K12A W10 104.1(5) 1_465 2_666
O3 K12A W10 135.8(5) 1_465 2_666
K10 K12A W10 65.8(4) 1_455 2_666
W11 K12A W10 61.2(3) 2_666 2_666
K8 K12A W11 93.7(5) 1_455 1_465
O53 K12A W11 148.2(7) 2_666 1_465
O4 K12A W11 31.3(3) 1_465 1_465
O11 K12A W11 104.1(5) 2_666 1_465
O5 K12A W11 67.8(4) 2_666 1_465
O6W K12A W11 89.4(7) 1_455 1_465
O5 K12A W11 27.6(3) 1_465 1_465
O3 K12A W11 31.8(3) 1_465 1_465
K10 K12A W11 70.3(4) 1_455 1_465
W11 K12A W11 85.5(3) 2_666 1_465
W10 K12A W11 131.7(5) 2_666 1_465
O14W K13 O57 95.0(13) . 1_455
O14W K13 O55 81.6(12) . .
O57 K13 O55 72.2(6) 1_455 .
O14W K13 O56 89.6(12) . .
O57 K13 O56 174.9(9) 1_455 .
O55 K13 O56 110.8(7) . .
O14W K13 O15 68.4(12) . .
O57 K13 O15 128.2(8) 1_455 .
O55 K13 O15 57.3(5) . .
O56 K13 O15 55.8(5) . .
O14W K13 W13 72.7(12) . .
O57 K13 W13 98.4(6) 1_455 .
O55 K13 W13 26.9(3) . .
O56 K13 W13 85.1(5) . .
O15 K13 W13 30.4(3) . .
O14W K13 W5 78.6(11) . .
O57 K13 W5 157.6(8) 1_455 .
O55 K13 W5 85.5(5) . .
O56 K13 W5 26.3(3) . .
O15 K13 W5 29.5(3) . .
W13 K13 W5 59.1(3) . .
O14W K13 K9 49.0(11) . .
O57 K13 K9 55.7(5) 1_455 .
O55 K13 K9 46.0(4) . .
O56 K13 K9 129.4(7) . .
O15 K13 K9 79.6(5) . .
W13 K13 K9 58.4(3) . .
W5 K13 K9 106.4(5) . .
O14W K13 K7 146.5(13) . .
O57 K13 K7 52.8(5) 1_455 .
O55 K13 K7 79.8(6) . .
O56 K13 K7 123.1(7) . .
O15 K13 K7 121.5(7) . .
W13 K13 K7 100.5(5) . .
W5 K13 K7 127.0(6) . .
K9 K13 K7 98.9(5) . .
O14W K13 K5 147.0(13) . .
O57 K13 K5 100.5(6) 1_455 .
O55 K13 K5 130.9(7) . .
O56 K13 K5 74.4(5) . .
O15 K13 K5 120.2(6) . .
W13 K13 K5 132.4(5) . .
W5 K13 K5 96.2(4) . .
K9 K13 K5 156.1(5) . .
K7 K13 K5 60.3(3) . .
O57 K13A O55 72.4(6) 1_455 .
O57 K13A O14W 80.8(10) 1_455 .
O55 K13A O14W 71.9(10) . .
O57 K13A O56 155.2(9) 1_455 .
O55 K13A O56 108.9(7) . .
O14W K13A O56 76.4(10) . .
O57 K13A O15 121.0(8) 1_455 .
O55 K13A O15 55.8(5) . .
O14W K13A O15 59.1(9) . .
O56 K13A O15 53.2(5) . .
O57 K13A O3W 144.9(9) 1_455 .
O55 K13A O3W 119.1(8) . .
O14W K13A O3W 133.7(11) . .
O56 K13A O3W 57.3(5) . .
O15 K13A O3W 88.8(6) . .
O57 K13A K7 61.3(5) 1_455 .
O55 K13A K7 90.9(6) . .
O14W K13A K7 141.8(10) . .
O56 K13A K7 141.8(8) . .
O15 K13A K7 136.6(8) . .
O3W K13A K7 84.5(6) . .
O57 K13A W13 96.9(6) 1_455 .
O55 K13A W13 26.1(3) . .
O14W K13A W13 66.4(9) . .
O56 K13A W13 82.9(5) . .
O15 K13A W13 30.2(3) . .
O3W K13A W13 103.3(6) . .
K7 K13A W13 111.0(6) . .
O57 K13A W5 146.9(8) 1_455 .
O55 K13A W5 83.8(5) . .
O14W K13A W5 70.0(9) . .
O56 K13A W5 25.3(3) . .
O15 K13A W5 28.6(3) . .
O3W K13A W5 67.2(5) . .
K7 K13A W5 143.5(7) . .
W13 K13A W5 57.7(3) . .
O57 K13A K5 110.4(7) 1_455 .
O55 K13A K5 152.8(8) . .
O14W K13A K5 135.0(11) . .
O56 K13A K5 80.0(5) . .
O15 K13A K5 128.5(6) . .
O3W K13A K5 43.6(4) . .
K7 K13A K5 69.1(4) . .
W13 K13A K5 146.7(6) . .
W5 K13A K5 101.3(5) . .
O57 K13A K9 49.7(5) 1_455 .
O55 K13A K9 40.8(4) . .
O14W K13A K9 43.6(9) . .
O56 K13A K9 114.6(6) . .
O15 K13A K9 72.0(5) . .
O3W K13A K9 158.0(7) . .
K7 K13A K9 101.9(5) . .
W13 K13A K9 54.7(3) . .
W5 K13A K9 97.4(4) . .
K5 K13A K9 158.1(6) . .
O74 Ni1 O51 96.7(6) . .
O74 Ni1 O66 84.3(6) . .
O51 Ni1 O66 173.7(5) . .
O74 Ni1 O27 81.9(5) . .
O51 Ni1 O27 96.2(5) . .
O66 Ni1 O27 90.2(5) . .
O74 Ni1 O73 99.0(5) . .
O51 Ni1 O73 87.7(5) . .
O66 Ni1 O73 86.0(5) . .
O27 Ni1 O73 175.9(5) . .
O74 Ni1 O75 176.0(5) . .
O51 Ni1 O75 79.8(5) . .
O66 Ni1 O75 99.0(5) . .
O27 Ni1 O75 100.3(5) . .
O73 Ni1 O75 79.1(5) . .
O59 Ni2 O21 85.5(5) . .
O59 Ni2 O60 173.6(6) . .
O21 Ni2 O60 88.3(6) . .
O59 Ni2 O61 91.8(5) . .
O21 Ni2 O61 177.0(5) . .
O60 Ni2 O61 94.3(6) . .
O59 Ni2 O23 97.2(5) . .
O21 Ni2 O23 79.5(5) . .
O60 Ni2 O23 80.1(5) . .
O61 Ni2 O23 99.6(5) . .
O59 Ni2 O62 91.2(6) . .
O21 Ni2 O62 96.6(5) . .
O60 Ni2 O62 91.0(6) . .
O61 Ni2 O62 84.7(5) . .
O23 Ni2 O62 170.4(5) . .
O24 Ni3 O74 98.1(5) . .
O24 Ni3 O22 89.5(5) . .
O74 Ni3 O22 98.7(6) . .
O24 Ni3 O27 95.5(6) . .
O74 Ni3 O27 81.9(5) . .
O22 Ni3 O27 174.8(5) . .
O24 Ni3 O59 173.5(6) . .
O74 Ni3 O59 85.1(5) . .
O22 Ni3 O59 84.4(5) . .
O27 Ni3 O59 90.6(6) . .
O24 Ni3 O17 79.9(5) . .
O74 Ni3 O17 177.3(5) . .
O22 Ni3 O17 79.5(5) . .
O27 Ni3 O17 100.1(5) . .
O59 Ni3 O17 96.7(5) . .
O66 Ni4 O35 173.7(5) . .
O66 Ni4 O72 85.5(5) . .
O35 Ni4 O72 88.7(5) . .
O66 Ni4 O61 92.6(5) . .
O35 Ni4 O61 93.2(5) . .
O72 Ni4 O61 178.1(5) . .
O66 Ni4 O62 91.3(6) . .
O35 Ni4 O62 91.7(6) . .
O72 Ni4 O62 95.1(5) . .
O61 Ni4 O62 85.3(5) . .
O66 Ni4 O39 97.5(5) . .
O35 Ni4 O39 79.0(5) . .
O72 Ni4 O39 79.5(5) . .
O61 Ni4 O39 100.5(5) . .
O62 Ni4 O39 169.2(5) . .
O59 Ni5 O74 85.1(5) . .
O59 Ni5 O66 87.6(6) . .
O74 Ni5 O66 82.2(5) . .
O59 Ni5 O65 94.1(6) . .
O74 Ni5 O65 178.6(6) . .
O66 Ni5 O65 96.5(6) . .
O59 Ni5 O64 88.8(6) . .
O74 Ni5 O64 92.8(6) . .
O66 Ni5 O64 174.1(6) . .
O65 Ni5 O64 88.4(7) . .
O59 Ni5 O63 175.1(6) . .
O74 Ni5 O63 90.7(6) . .
O66 Ni5 O63 89.3(6) . .
O65 Ni5 O63 90.0(7) . .
O64 Ni5 O63 94.0(7) . .
O59 Ni5 O65A 86.8(9) . .
O74 Ni5 O65A 142.3(9) . .
O66 Ni5 O65A 134.2(9) . .
O65 Ni5 O65A 38.8(9) . .
O64 Ni5 O65A 50.3(9) . .
O63 Ni5 O65A 98.1(9) . .
W4 O1 W7 120.7(6) . .
W4 O1 K8 118.8(6) . 1_545
W7 O1 K8 99.8(6) . 1_545
W4 O1 K2 99.4(5) . 2_666
W7 O1 K2 109.2(6) . 2_666
K8 O1 K2 108.6(5) 1_545 2_666
W4 O2 K6 155.5(8) . 1_645
W4 O2 K7 104.8(6) . 1_655
K6 O2 K7 95.4(5) 1_645 1_655
W7 O3 W11 119.3(6) . .
W7 O3 K8 82.3(5) . 1_545
W11 O3 K8 120.6(6) . 1_545
W7 O3 K12A 122.4(6) . 1_645
W11 O3 K12A 82.7(5) . 1_645
K8 O3 K12A 44.5(4) 1_545 1_645
W4 O4 W11 119.9(6) . .
W4 O4 K12A 123.8(7) . 1_645
W11 O4 K12A 101.5(6) . 1_645
W4 O4 K12 110.3(7) . 1_645
W11 O4 K12 122.3(8) . 1_645
K12A O4 K12 21.6(5) 1_645 1_645
W4 O4 K10 98.3(6) . 2_766
W11 O4 K10 101.9(6) . 2_766
K12A O4 K10 109.1(6) 1_645 2_766
K12 O4 K10 97.0(6) 1_645 2_766
W11 O5 K10 140.4(8) . 1_545
W11 O5 K12 106.9(8) . 2_666
K10 O5 K12 109.4(8) 1_545 2_666
W11 O5 K12A 99.8(6) . 2_666
K10 O5 K12A 119.7(7) 1_545 2_666
K12 O5 K12A 20.8(5) 2_666 2_666
W11 O5 K12A 91.0(6) . 1_645
K10 O5 K12A 71.9(6) 1_545 1_645
K12 O5 K12A 138.7(7) 2_666 1_645
K12A O5 K12A 121.3(5) 2_666 1_645
W5 O6 W7 146.9(7) . .
W5 O6 K2 105.8(5) . 2_666
W7 O6 K2 104.4(5) . 2_666
W4 O7 W2 147.1(7) . .
W4 O7 K2 105.4(5) . 2_666
W2 O7 K2 106.5(5) . 2_666
Si1 O8 W11 124.2(7) . .
Si1 O8 W4 124.3(6) . .
W11 O8 W4 92.0(4) . .
Si1 O8 W7 123.4(6) . .
W11 O8 W7 91.1(4) . .
W4 O8 W7 92.4(4) . .
W4 O9 W9 154.2(7) . .
W4 O9 K10 105.2(6) . 2_766
W9 O9 K10 98.8(5) . 2_766
W4 O9 K7 95.6(5) . 1_655
W9 O9 K7 104.9(5) . 1_655
K10 O9 K7 59.1(5) 2_766 1_655
W11 O10 W18 148.5(7) . .
W11 O11 W10 148.5(7) . .
W11 O11 K12A 100.4(6) . 2_666
W10 O11 K12A 98.4(6) . 2_666
W11 O11 K10 109.8(6) . 2_766
W10 O11 K10 99.5(5) . 2_766
K12A O11 K10 73.9(6) 2_666 2_766
W11 O11 K12 90.8(6) . 2_666
W10 O11 K12 99.2(6) . 2_666
K12A O11 K12 19.0(5) 2_666 2_666
K10 O11 K12 92.5(7) 2_766 2_666
W5 O12 W2 117.4(6) . .
W5 O12 K3 125.3(6) . .
W2 O12 K3 112.2(5) . .
W5 O12 K2 106.3(5) . 2_666
W2 O12 K2 96.0(5) . 2_666
K3 O12 K2 89.4(4) . 2_666
W2 O13 K1 149.3(7) . 1_655
W2 O13 K3 94.5(6) . .
K1 O13 K3 93.3(4) 1_655 .
W2 O14 W9 152.4(7) . .
W5 O15 W13 155.6(8) . .
W5 O15 K13 99.2(6) . .
W13 O15 K13 97.7(6) . .
W5 O15 K13A 98.4(6) . .
W13 O15 K13A 94.3(6) . .
K13 O15 K13A 12.9(4) . .
W13 O16 W18 118.8(7) . .
Si1 O17 Ni3 124.1(7) . .
Si1 O17 W13 126.7(7) . .
Ni3 O17 W13 89.0(4) . .
Si1 O17 W18 125.6(7) . .
Ni3 O17 W18 89.3(4) . .
W13 O17 W18 90.6(4) . .
W18 O19 W10 158.6(8) . .
W9 O20 W10 118.1(7) . .
W9 O20 K10 109.5(7) . 2_766
W10 O20 K10 110.3(7) . 2_766
W10 O21 Ni2 111.2(6) . .
W18 O22 Ni3 111.5(7) . .
Si1 O23 Ni2 123.6(6) . .
Si1 O23 W9 126.5(7) . .
Ni2 O23 W9 88.9(4) . .
Si1 O23 W10 126.0(7) . .
Ni2 O23 W10 90.0(4) . .
W9 O23 W10 90.6(4) . .
W13 O24 Ni3 111.1(6) . .
W13 O24 K9 94.7(5) . .
Ni3 O24 K9 153.8(6) . .
W3 O25 W5 140.3(7) . .
W2 O26 W1 140.5(7) . .
Ni3 O27 Ni1 95.9(6) . .
W1 O29 K1 150.2(7) . 1_655
W1 O29 K3 105.5(5) . 2_765
K1 O29 K3 92.2(4) 1_655 2_765
W1 O29 K3 94.2(5) . .
K1 O29 K3 94.6(4) 1_655 .
K3 O29 K3 125.5(4) 2_765 .
W3 O30 W1 116.5(6) . .
W3 O30 K3 128.5(6) . .
W1 O30 K3 110.9(5) . .
W3 O30 K1 96.6(5) . 2_665
W1 O30 K1 104.9(5) . 2_665
K3 O30 K1 89.6(4) . 2_665
W3 O31 W14 153.7(8) . .
Si2 O32 W1 125.4(6) . .
Si2 O32 W3 125.8(6) . .
W1 O32 W3 94.4(4) . .
W14 O33 W12 120.0(6) . .
W14 O33 K6 123.3(7) . .
W12 O33 K6 116.0(6) . .
W14 O33 K11 109.0(7) . 2_666
W12 O33 K11 106.7(7) . 2_666
K6 O33 K11 60.6(5) . 2_666
W12 O34 W17 158.3(8) . .
W16 O35 Ni4 112.2(7) . .
W1 O36 W16 154.3(7) . .
W1 O37 W8 146.1(7) . .
W1 O37 K3 96.6(5) . 2_765
W8 O37 K3 92.5(5) . 2_765
W1 O37 K1 106.3(5) . 2_665
W8 O37 K1 105.2(5) . 2_665
K3 O37 K1 95.6(4) 2_765 2_665
W3 O38 W6 147.6(7) . .
W3 O38 K1 107.1(5) . 2_665
W6 O38 K1 105.0(5) . 2_665
Si2 O39 Ni4 123.2(7) . .
Si2 O39 W17 126.9(6) . .
Ni4 O39 W17 89.6(5) . .
Si2 O39 W16 126.3(7) . .
Ni4 O39 W16 88.5(4) . .
W17 O39 W16 90.9(4) . .
W16 O40 W17 117.2(6) . .
Si2 O41 W15 123.9(6) . .
Si2 O41 W6 123.6(6) . .
W15 O41 W6 92.7(4) . .
Si2 O41 W8 122.9(6) . .
W15 O41 W8 92.1(4) . .
W6 O41 W8 92.6(4) . .
W8 O42 W16 154.2(7) . .
W6 O43 W14 153.6(7) . .
W6 O43 K4A 100.1(7) . 2_666
W14 O43 K4A 98.2(6) . 2_666
W6 O43 K4B 106.6(7) . 2_666
W14 O43 K4B 95.2(7) . 2_666
K4A O43 K4B 12.7(6) 2_666 2_666
W6 O43 K11 102.1(6) . 2_666
W14 O43 K11 102.1(6) . 2_666
K4A O43 K11 69.6(6) 2_666 2_666
K4B O43 K11 57.9(6) 2_666 2_666
W15 O44 W17 149.2(7) . .
W15 O45 W12 147.6(7) . .
W15 O45 K5 98.5(5) . 1_565
W12 O45 K5 99.2(5) . 1_565
W15 O45 K11 106.3(6) . 2_666
W12 O45 K11 105.0(6) . 2_666
K5 O45 K11 70.6(5) 1_565 2_666
W15 O46 K4B 130.7(8) . 1_564
W15 O46 K4A 144.9(9) . 1_564
K4B O46 K4A 14.2(6) 1_564 1_564
W15 O46 K5 103.2(6) . 1_565
K4B O46 K5 122.1(7) 1_564 1_565
K4A O46 K5 109.2(6) 1_564 1_565
W6 O47 W15 118.8(6) . .
W6 O47 K11 115.2(7) . 1_564
W15 O47 K11 112.4(7) . 1_564
W6 O47 K11 102.9(6) . 2_666
W15 O47 K11 99.8(6) . 2_666
K11 O47 K11 104.7(6) 1_564 2_666
W8 O48 W6 120.2(7) . .
W8 O48 K1 110.1(5) . 2_665
W6 O48 K1 98.8(5) . 2_665
W8 O49 K2 160.2(7) . 1_654
W8 O49 K3 104.4(6) . 2_765
K2 O49 K3 95.4(4) 1_654 2_765
W14 O50 K4B 111.3(8) . 2_666
W14 O50 K4A 110.1(7) . 2_666
K4B O50 K4A 13.6(6) 2_666 2_666
W14 O51 Ni1 111.1(6) . .
W7 O52 K8 86.8(5) . 1_545
W10 O53 K12A 108.4(7) . 2_666
W10 O53 K12 109.0(7) . 2_666
K12A O53 K12 19.4(5) 2_666 2_666
W7 O54 W13 153.5(8) . .
W13 O55 K9 107.7(7) . .
W13 O55 K13A 107.6(7) . .
K9 O55 K13A 96.7(7) . .
W13 O55 K13 104.1(7) . .
K9 O55 K13 85.0(7) . .
K13A O55 K13 14.0(4) . .
W5 O56 K13 104.0(7) . .
W5 O56 K13A 105.2(7) . .
K13 O56 K13A 13.3(4) . .
W9 O57 K13 162.6(9) . 1_655
W9 O57 K13A 170.2(9) . 1_655
K13 O57 K13A 14.8(5) 1_655 1_655
W9 O57 K9 97.8(6) . 1_655
K13 O57 K9 80.1(6) 1_655 1_655
K13A O57 K9 89.7(6) 1_655 1_655
W9 O57 K7 106.9(6) . 1_655
K13 O57 K7 85.5(6) 1_655 1_655
K13A O57 K7 71.0(6) 1_655 1_655
K9 O57 K7 136.7(5) 1_655 1_655
Si1 O58 W2 125.7(6) . .
Si1 O58 W5 127.6(6) . .
W2 O58 W5 94.1(5) . .
Ni2 O59 Ni5 129.1(7) . .
Ni2 O59 Ni3 122.9(7) . .
Ni5 O59 Ni3 93.8(5) . .
W9 O60 Ni2 110.2(7) . .
W9 O60 K9 98.7(5) . 1_655
Ni2 O60 K9 133.5(7) . 1_655
Ni2 O61 Ni4 96.4(5) . .
Ni4 O62 Ni2 92.4(6) . .
Ni5 O65A K9 143.5(13) . 2_666
Ni4 O66 Ni1 121.9(7) . .
Ni4 O66 Ni5 128.0(7) . .
Ni1 O66 Ni5 95.4(6) . .
W6 O67 K5 141.3(8) . 2_665
W6 O67 K4A 103.6(7) . 2_666
K5 O67 K4A 107.9(6) 2_665 2_666
W6 O67 K4B 99.8(7) . 2_666
K5 O67 K4B 107.3(6) 2_665 2_666
K4A O67 K4B 10.2(6) 2_666 2_666
W12 O68 K7 156.1(9) . 1_565
W12 O68 K5 108.4(7) . 1_565
K7 O68 K5 95.1(5) 1_565 1_565
W16 O69 K4A 156.7(9) . 2_766
W16 O69 K4B 143.6(8) . 2_766
K4A O69 K4B 14.1(6) 2_766 2_766
W8 O70 W15 119.6(7) . .
W17 O71 K2 147.9(9) . 2_676
W17 O71 K8 93.6(6) . .
K2 O71 K8 102.2(5) 2_676 .
W17 O72 Ni4 110.4(6) . .
W17 O72 K8 110.2(6) . .
Ni4 O72 K8 138.9(7) . .
W12 O73 Ni1 111.4(7) . .
Ni1 O74 Ni3 100.3(6) . .
Ni1 O74 Ni5 97.6(6) . .
Ni3 O74 Ni5 95.0(5) . .
Si2 O75 Ni1 121.9(7) . .
Si2 O75 W14 128.1(7) . .
Ni1 O75 W14 89.2(5) . .
Si2 O75 W12 126.8(7) . .
Ni1 O75 W12 89.1(5) . .
W14 O75 W12 89.9(4) . .
K5 O3W K13A 80.3(6) . .
K8 O6W K12A 51.0(6) . 1_655
K8 O6W K10 117.6(10) . .
K12A O6W K10 69.1(8) 1_655 .
K6 O7W K4B 86.3(10) . 2_666
K6 O7W K2 96.1(10) . 2_576
K4B O7W K2 174.0(14) 2_666 2_576
K6 O9W K11 58.0(7) 1_545 2_656
K6 O9W K5 91.5(9) 1_545 .
K11 O9W K5 62.5(7) 2_656 .
K3 O10W K1 89.1(9) 1_556 2_666
K6 O12W K8 169.5(19) . 1_455
K6 O12W K12 128.1(18) . .
K8 O12W K12 53.4(8) 1_455 .
K13 O14W K9 95.2(15) . .
K13 O14W K13A 4.5(7) . .
K9 O14W K13A 92.5(13) . .
K12 O15W K6 108.7(16) . .
K3 O16W K2 82.8(11) . 2_666
O58 Si1 O17 110.8(7) . .
O58 Si1 O8 106.1(6) . .
O17 Si1 O8 109.4(7) . .
O58 Si1 O23 112.7(7) . .
O17 Si1 O23 109.5(7) . .
O8 Si1 O23 108.1(6) . .
O75 Si2 O39 110.2(7) . .
O75 Si2 O32 111.2(7) . .
O39 Si2 O32 112.3(6) . .
O75 Si2 O41 107.2(7) . .
O39 Si2 O41 108.5(6) . .
O32 Si2 O41 107.2(6) . .
O29 W1 O36 101.8(6) . .
O29 W1 O37 96.2(6) . .
O36 W1 O37 88.7(5) . .
O29 W1 O26 95.7(6) . .
O36 W1 O26 89.1(5) . .
O37 W1 O26 168.1(5) . .
O29 W1 O30 97.2(5) . .
O36 W1 O30 161.0(5) . .
O37 W1 O30 89.1(5) . .
O26 W1 O30 89.1(5) . .
O29 W1 O32 171.7(5) . .
O36 W1 O32 86.4(5) . .
O37 W1 O32 84.7(5) . .
O26 W1 O32 83.5(5) . .
O30 W1 O32 74.6(4) . .
O29 W1 K3 48.0(4) . 2_765
O36 W1 K3 81.2(4) . 2_765
O37 W1 K3 52.8(4) . 2_765
O26 W1 K3 138.2(4) . 2_765
O30 W1 K3 112.1(4) . 2_765
O32 W1 K3 135.7(3) . 2_765
O29 W1 K3 59.2(4) . .
O36 W1 K3 156.4(4) . .
O37 W1 K3 106.1(4) . .
O26 W1 K3 79.9(4) . .
O30 W1 K3 40.7(3) . .
O32 W1 K3 112.6(3) . .
K3 W1 K3 93.17(12) 2_765 .
O29 W1 K1 84.3(4) . 2_665
O36 W1 K1 135.0(4) . 2_665
O37 W1 K1 46.3(4) . 2_665
O26 W1 K1 135.1(4) . 2_665
O30 W1 K1 46.8(4) . 2_665
O32 W1 K1 90.5(3) . 2_665
K3 W1 K1 70.17(12) 2_765 2_665
K3 W1 K1 61.66(11) . 2_665
O13 W2 O14 101.6(6) . .
O13 W2 O26 97.1(6) . .
O14 W2 O26 90.2(5) . .
O13 W2 O7 95.4(6) . .
O14 W2 O7 88.2(5) . .
O26 W2 O7 167.4(5) . .
O13 W2 O12 96.1(6) . .
O14 W2 O12 162.2(5) . .
O26 W2 O12 88.0(5) . .
O7 W2 O12 89.7(5) . .
O13 W2 O58 170.2(6) . .
O14 W2 O58 88.2(5) . .
O26 W2 O58 83.5(5) . .
O7 W2 O58 84.0(5) . .
O12 W2 O58 74.0(5) . .
O13 W2 K2 76.4(5) . 2_666
O14 W2 K2 131.0(4) . 2_666
O26 W2 K2 138.8(4) . 2_666
O7 W2 K2 44.4(4) . 2_666
O12 W2 K2 53.3(4) . 2_666
O58 W2 K2 96.5(3) . 2_666
O13 W2 K3 59.5(5) . .
O14 W2 K3 155.3(4) . .
O26 W2 K3 77.6(4) . .
O7 W2 K3 108.2(4) . .
O12 W2 K3 40.4(4) . .
O58 W2 K3 111.4(3) . .
K2 W2 K3 63.95(12) 2_666 .
O28 W3 O31 101.6(6) . .
O28 W3 O25 96.2(6) . .
O31 W3 O25 89.6(6) . .
O28 W3 O38 97.1(6) . .
O31 W3 O38 88.8(6) . .
O25 W3 O38 166.6(5) . .
O28 W3 O30 97.5(6) . .
O31 W3 O30 160.9(5) . .
O25 W3 O30 88.7(5) . .
O38 W3 O30 88.5(5) . .
O28 W3 O32 172.0(6) . .
O31 W3 O32 86.5(5) . .
O25 W3 O32 83.4(5) . .
O38 W3 O32 83.3(5) . .
O30 W3 O32 74.5(5) . .
O28 W3 K1 78.8(5) . 2_665
O31 W3 K1 131.3(4) . 2_665
O25 W3 K1 139.1(4) . 2_665
O38 W3 K1 43.8(4) . 2_665
O30 W3 K1 52.6(4) . 2_665
O32 W3 K1 96.2(3) . 2_665
O2 W4 O9 102.5(6) . .
O2 W4 O4 100.2(6) . .
O9 W4 O4 93.5(6) . .
O2 W4 O7 100.4(6) . .
O9 W4 O7 86.4(6) . .
O4 W4 O7 159.0(5) . .
O2 W4 O1 98.9(6) . .
O9 W4 O1 158.2(5) . .
O4 W4 O1 86.7(6) . .
O7 W4 O1 85.7(5) . .
O2 W4 O8 171.1(6) . .
O9 W4 O8 85.2(5) . .
O4 W4 O8 74.7(5) . .
O7 W4 O8 84.4(5) . .
O1 W4 O8 73.8(5) . .
O2 W4 K7 48.7(5) . 1_655
O9 W4 K7 55.1(4) . 1_655
O4 W4 K7 91.7(4) . 1_655
O7 W4 K7 105.2(4) . 1_655
O1 W4 K7 146.7(4) . 1_655
O8 W4 K7 137.5(3) . 1_655
O2 W4 K2 80.1(5) . 2_666
O9 W4 K2 130.2(4) . 2_666
O4 W4 K2 135.6(4) . 2_666
O7 W4 K2 45.2(4) . 2_666
O1 W4 K2 50.1(4) . 2_666
O8 W4 K2 98.4(3) . 2_666
K7 W4 K2 117.9(2) 1_655 2_666
O2 W4 K12 61.8(6) . 1_645
O9 W4 K12 117.6(5) . 1_645
O4 W4 K12 42.5(5) . 1_645
O7 W4 K12 151.7(5) . 1_645
O1 W4 K12 76.4(5) . 1_645
O8 W4 K12 110.8(4) . 1_645
K7 W4 K12 80.1(4) 1_655 1_645
K2 W4 K12 107.4(3) 2_666 1_645
O2 W4 K10 84.8(6) . 2_766
O9 W4 K10 47.8(4) . 2_766
O4 W4 K10 53.3(4) . 2_766
O7 W4 K10 133.5(4) . 2_766
O1 W4 K10 139.7(5) . 2_766
O8 W4 K10 97.4(4) . 2_766
K7 W4 K10 46.1(3) 1_655 2_766
K2 W4 K10 163.7(3) 2_666 2_766
K12 W4 K10 70.1(4) 1_645 2_766
O2 W4 K8 74.8(5) . 1_545
O9 W4 K8 157.6(4) . 1_545
O4 W4 K8 65.6(4) . 1_545
O7 W4 K8 116.0(4) . 1_545
O1 W4 K8 36.0(4) . 1_545
O8 W4 K8 96.3(4) . 1_545
K7 W4 K8 114.7(3) 1_655 1_545
K2 W4 K8 71.86(18) 2_666 1_545
K12 W4 K8 41.1(4) 1_645 1_545
K10 W4 K8 110.0(2) 2_766 1_545
O56 W5 O15 101.0(6) . .
O56 W5 O12 98.5(6) . .
O15 W5 O12 160.4(5) . .
O56 W5 O6 95.9(6) . .
O15 W5 O6 86.5(6) . .
O12 W5 O6 89.6(5) . .
O56 W5 O25 96.0(6) . .
O15 W5 O25 89.3(6) . .
O12 W5 O25 90.6(5) . .
O6 W5 O25 167.9(5) . .
O56 W5 O58 173.0(6) . .
O15 W5 O58 86.0(5) . .
O12 W5 O58 74.5(5) . .
O6 W5 O58 83.8(5) . .
O25 W5 O58 84.6(5) . .
O56 W5 K13 49.7(6) . .
O15 W5 K13 51.3(5) . .
O12 W5 K13 148.1(5) . .
O6 W5 K13 91.5(5) . .
O25 W5 K13 94.6(5) . .
O58 W5 K13 137.3(4) . .
O56 W5 K13A 49.5(6) . .
O15 W5 K13A 53.1(5) . .
O12 W5 K13A 145.0(5) . .
O6 W5 K13A 81.3(5) . .
O25 W5 K13A 105.0(5) . .
O58 W5 K13A 137.0(4) . .
K13 W5 K13A 10.4(3) . .
O56 W5 K2 84.7(5) . 2_666
O15 W5 K2 133.5(4) . 2_666
O12 W5 K2 46.6(4) . 2_666
O6 W5 K2 47.1(4) . 2_666
O25 W5 K2 136.4(4) . 2_666
O58 W5 K2 90.0(3) . 2_666
K13 W5 K2 117.2(3) . 2_666
K13A W5 K2 108.0(3) . 2_666
O67 W6 O43 101.5(6) . .
O67 W6 O47 100.1(6) . .
O43 W6 O47 92.6(6) . .
O67 W6 O38 100.8(6) . .
O43 W6 O38 87.0(6) . .
O47 W6 O38 158.7(5) . .
O67 W6 O48 100.3(6) . .
O43 W6 O48 157.9(5) . .
O47 W6 O48 87.3(5) . .
O38 W6 O48 85.2(5) . .
O67 W6 O41 171.7(6) . .
O43 W6 O41 85.2(5) . .
O47 W6 O41 74.5(5) . .
O38 W6 O41 84.2(5) . .
O48 W6 O41 73.5(5) . .
O67 W6 K1 81.2(5) . 2_665
O43 W6 K1 130.5(4) . 2_665
O47 W6 K1 136.1(4) . 2_665
O38 W6 K1 45.0(4) . 2_665
O48 W6 K1 49.9(3) . 2_665
O41 W6 K1 98.2(3) . 2_665
O67 W6 K4A 50.4(6) . 2_666
O43 W6 K4A 51.2(5) . 2_666
O47 W6 K4A 98.3(5) . 2_666
O38 W6 K4A 98.0(5) . 2_666
O48 W6 K4A 150.6(5) . 2_666
O41 W6 K4A 135.8(4) . 2_666
K1 W6 K4A 114.4(4) 2_665 2_666
O67 W6 K11 84.9(5) . 2_666
O43 W6 K11 50.6(5) . 2_666
O47 W6 K11 49.0(5) . 2_666
O38 W6 K11 137.2(5) . 2_666
O48 W6 K11 136.0(4) . 2_666
O41 W6 K11 95.9(4) . 2_666
K1 W6 K11 165.9(3) 2_665 2_666
K4A W6 K11 53.6(5) 2_666 2_666
O67 W6 K11 69.8(6) . 1_564
O43 W6 K11 122.0(5) . 1_564
O47 W6 K11 39.3(5) . 1_564
O38 W6 K11 150.4(5) . 1_564
O48 W6 K11 69.8(4) . 1_564
O41 W6 K11 102.6(4) . 1_564
K1 W6 K11 105.5(3) 2_665 1_564
K4A W6 K11 96.6(4) 2_666 1_564
K11 W6 K11 71.4(4) 2_666 1_564
O67 W6 K4B 55.6(6) . 2_666
O43 W6 K4B 47.4(5) . 2_666
O47 W6 K4B 89.8(5) . 2_666
O38 W6 K4B 105.3(5) . 2_666
O48 W6 K4B 154.7(5) . 2_666
O41 W6 K4B 129.7(4) . 2_666
K1 W6 K4B 123.7(3) 2_665 2_666
K4A W6 K4B 9.3(5) 2_666 2_666
K11 W6 K4B 44.3(4) 2_666 2_666
K11 W6 K4B 92.5(4) 1_564 2_666
O52 W7 O54 102.0(6) . .
O52 W7 O3 98.4(6) . .
O54 W7 O3 91.1(6) . .
O52 W7 O6 101.3(6) . .
O54 W7 O6 87.7(6) . .
O3 W7 O6 160.1(5) . .
O52 W7 O1 101.3(6) . .
O54 W7 O1 156.6(5) . .
O3 W7 O1 87.1(6) . .
O6 W7 O1 86.2(6) . .
O52 W7 O8 171.3(6) . .
O54 W7 O8 84.0(5) . .
O3 W7 O8 75.0(5) . .
O6 W7 O8 85.1(4) . .
O1 W7 O8 73.0(5) . .
O52 W7 K8 64.1(5) . 1_545
O54 W7 K8 149.4(5) . 1_545
O3 W7 K8 66.0(4) . 1_545
O6 W7 K8 120.8(4) . 1_545
O1 W7 K8 47.8(4) . 1_545
O8 W7 K8 107.7(3) . 1_545
O52 W7 K2 88.5(5) . 2_666
O54 W7 K2 135.6(4) . 2_666
O3 W7 K2 130.3(4) . 2_666
O6 W7 K2 47.9(4) . 2_666
O1 W7 K2 43.6(4) . 2_666
O8 W7 K2 91.5(3) . 2_666
K8 W7 K2 73.7(2) 1_545 2_666
O49 W8 O42 102.3(6) . .
O49 W8 O70 101.1(6) . .
O42 W8 O70 93.5(6) . .
O49 W8 O48 99.1(6) . .
O42 W8 O48 157.9(6) . .
O70 W8 O48 87.6(5) . .
O49 W8 O37 99.3(6) . .
O42 W8 O37 87.0(5) . .
O70 W8 O37 159.0(6) . .
O48 W8 O37 84.3(5) . .
O49 W8 O41 171.6(5) . .
O42 W8 O41 85.3(5) . .
O70 W8 O41 74.5(5) . .
O48 W8 O41 73.7(5) . .
O37 W8 O41 84.6(5) . .
O49 W8 K3 48.3(4) . 2_765
O42 W8 K3 80.9(4) . 2_765
O70 W8 K3 145.6(4) . 2_765
O48 W8 K3 110.1(4) . 2_765
O37 W8 K3 55.2(4) . 2_765
O41 W8 K3 137.8(3) . 2_765
O49 W8 K1 86.1(4) . 2_665
O42 W8 K1 133.5(4) . 2_665
O70 W8 K1 130.1(4) . 2_665
O48 W8 K1 42.8(3) . 2_665
O37 W8 K1 46.6(4) . 2_665
O41 W8 K1 91.3(3) . 2_665
K3 W8 K1 71.02(12) 2_765 2_665
O57 W9 O60 102.1(7) . .
O57 W9 O20 98.6(6) . .
O60 W9 O20 95.5(6) . .
O57 W9 O14 101.9(6) . .
O60 W9 O14 92.3(6) . .
O20 W9 O14 156.0(5) . .
O57 W9 O9 95.6(6) . .
O60 W9 O9 162.1(6) . .
O20 W9 O9 84.1(5) . .
O14 W9 O9 81.7(5) . .
O57 W9 O23 173.5(6) . .
O60 W9 O23 80.7(5) . .
O20 W9 O23 75.2(5) . .
O14 W9 O23 83.7(5) . .
O9 W9 O23 81.9(5) . .
O57 W9 K9 56.0(5) . 1_655
O60 W9 K9 54.1(4) . 1_655
O20 W9 K9 76.9(4) . 1_655
O14 W9 K9 125.4(4) . 1_655
O9 W9 K9 141.9(4) . 1_655
O23 W9 K9 123.2(3) . 1_655
O57 W9 K10 77.9(5) . 2_766
O60 W9 K10 136.0(6) . 2_766
O20 W9 K10 42.6(5) . 2_766
O14 W9 K10 131.2(4) . 2_766
O9 W9 K10 50.4(5) . 2_766
O23 W9 K10 96.0(4) . 2_766
K9 W9 K10 95.4(3) 1_655 2_766
O57 W9 K7 49.5(5) . 1_655
O60 W9 K7 151.1(4) . 1_655
O20 W9 K7 85.3(4) . 1_655
O14 W9 K7 98.6(4) . 1_655
O9 W9 K7 46.8(4) . 1_655
O23 W9 K7 126.9(3) . 1_655
K9 W9 K7 98.5(2) 1_655 1_655
K10 W9 K7 44.3(3) 2_766 1_655
O53 W10 O21 102.6(6) . .
O53 W10 O19 101.8(6) . .
O21 W10 O19 92.8(6) . .
O53 W10 O20 100.5(6) . .
O21 W10 O20 92.8(6) . .
O19 W10 O20 155.2(6) . .
O53 W10 O11 94.4(6) . .
O21 W10 O11 163.0(6) . .
O19 W10 O11 83.1(5) . .
O20 W10 O11 84.6(5) . .
O53 W10 O23 175.0(6) . .
O21 W10 O23 79.3(5) . .
O19 W10 O23 82.6(5) . .
O20 W10 O23 74.7(5) . .
O11 W10 O23 83.9(5) . .
O53 W10 K12A 45.3(5) . 2_666
O21 W10 K12A 147.9(5) . 2_666
O19 W10 K12A 93.0(5) . 2_666
O20 W10 K12A 95.1(5) . 2_666
O11 W10 K12A 49.0(5) . 2_666
O23 W10 K12A 132.8(4) . 2_666
O53 W10 K10 80.4(6) . 2_766
O21 W10 K10 133.0(5) . 2_766
O19 W10 K10 133.1(4) . 2_766
O20 W10 K10 41.9(5) . 2_766
O11 W10 K10 50.2(4) . 2_766
O23 W10 K10 95.0(4) . 2_766
K12A W10 K10 55.2(4) 2_666 2_766
O53 W10 K12 47.1(6) . 2_666
O21 W10 K12 144.0(5) . 2_666
O19 W10 K12 78.6(5) . 2_666
O20 W10 K12 109.7(5) . 2_666
O11 W10 K12 51.2(5) . 2_666
O23 W10 K12 132.7(4) . 2_666
K12A W10 K12 14.9(4) 2_666 2_666
K10 W10 K12 69.1(4) 2_766 2_666
O5 W11 O10 101.7(6) . .
O5 W11 O11 101.7(6) . .
O10 W11 O11 90.6(5) . .
O5 W11 O4 99.9(6) . .
O10 W11 O4 158.0(6) . .
O11 W11 O4 89.0(5) . .
O5 W11 O3 97.6(6) . .
O10 W11 O3 89.3(6) . .
O11 W11 O3 160.3(6) . .
O4 W11 O3 83.8(6) . .
O5 W11 O8 169.9(5) . .
O10 W11 O8 84.7(5) . .
O11 W11 O8 85.9(5) . .
O4 W11 O8 73.4(5) . .
O3 W11 O8 74.5(5) . .
O5 W11 K12A 52.5(5) . 2_666
O10 W11 K12A 97.5(5) . 2_666
O11 W11 K12A 49.3(5) . 2_666
O4 W11 K12A 98.9(5) . 2_666
O3 W11 K12A 150.0(5) . 2_666
O8 W11 K12A 135.0(4) . 2_666
O5 W11 K12 46.7(6) . 2_666
O10 W11 K12 84.2(5) . 2_666
O11 W11 K12 58.8(6) . 2_666
O4 W11 K12 114.0(5) . 2_666
O3 W11 K12 140.7(5) . 2_666
O8 W11 K12 142.7(5) . 2_666
K12A W11 K12 16.4(4) 2_666 2_666
O5 W11 K12A 61.4(5) . 1_645
O10 W11 K12A 145.3(5) . 1_645
O11 W11 K12A 121.3(5) . 1_645
O4 W11 K12A 47.2(5) . 1_645
O3 W11 K12A 65.4(5) . 1_645
O8 W11 K12A 109.0(4) . 1_645
K12A W11 K12A 94.5(3) 2_666 1_645
K12 W11 K12A 100.2(4) 2_666 1_645
O5 W11 K10 87.3(5) . 2_766
O10 W11 K10 135.1(5) . 2_766
O11 W11 K10 44.7(4) . 2_766
O4 W11 K10 50.0(5) . 2_766
O3 W11 K10 133.5(5) . 2_766
O8 W11 K10 93.7(4) . 2_766
K12A W11 K10 54.0(4) 2_666 2_766
K12 W11 K10 70.3(5) 2_666 2_766
K12A W11 K10 77.2(3) 1_645 2_766
O68 W12 O73 102.7(7) . .
O68 W12 O34 103.5(7) . .
O73 W12 O34 95.3(6) . .
O68 W12 O33 98.1(7) . .
O73 W12 O33 92.3(6) . .
O34 W12 O33 155.0(5) . .
O68 W12 O45 95.0(6) . .
O73 W12 O45 162.2(6) . .
O34 W12 O45 82.3(6) . .
O33 W12 O45 83.2(6) . .
O68 W12 O75 171.5(6) . .
O73 W12 O75 80.4(6) . .
O34 W12 O75 84.0(5) . .
O33 W12 O75 73.7(5) . .
O45 W12 O75 81.8(5) . .
O68 W12 K5 46.2(6) . 1_565
O73 W12 K5 148.8(5) . 1_565
O34 W12 K5 90.9(4) . 1_565
O33 W12 K5 94.9(4) . 1_565
O45 W12 K5 49.0(4) . 1_565
O75 W12 K5 130.7(4) . 1_565
O68 W12 K6 60.2(6) . .
O73 W12 K6 99.3(5) . .
O34 W12 K6 160.1(4) . .
O33 W12 K6 37.9(4) . .
O45 W12 K6 87.7(4) . .
O75 W12 K6 111.7(3) . .
K5 W12 K6 69.7(2) 1_565 .
O68 W12 K11 77.6(6) . 2_666
O73 W12 K11 136.7(5) . 2_666
O34 W12 K11 127.2(5) . 2_666
O33 W12 K11 45.9(5) . 2_666
O45 W12 K11 45.6(5) . 2_666
O75 W12 K11 94.6(4) . 2_666
K5 W12 K11 51.5(3) 1_565 2_666
K6 W12 K11 42.6(3) . 2_666
O55 W13 O24 102.2(7) . .
O55 W13 O15 100.7(6) . .
O24 W13 O15 92.3(6) . .
O55 W13 O16 99.5(6) . .
O24 W13 O16 95.0(6) . .
O15 W13 O16 156.5(5) . .
O55 W13 O54 96.6(6) . .
O24 W13 O54 160.9(5) . .
O15 W13 O54 80.4(6) . .
O16 W13 O54 85.5(6) . .
O55 W13 O17 174.7(6) . .
O24 W13 O17 79.8(5) . .
O15 W13 O17 84.0(5) . .
O16 W13 O17 75.3(5) . .
O54 W13 O17 81.8(4) . .
O55 W13 K9 45.6(5) . .
O24 W13 K9 56.7(4) . .
O15 W13 K9 98.5(4) . .
O16 W13 K9 104.2(5) . .
O54 W13 K9 141.6(4) . .
O17 W13 K9 136.5(3) . .
O55 W13 K13 48.9(6) . .
O24 W13 K13 99.9(5) . .
O15 W13 K13 51.9(5) . .
O16 W13 K13 147.3(5) . .
O54 W13 K13 89.5(5) . .
O17 W13 K13 135.9(4) . .
K9 W13 K13 62.2(4) . .
O55 W13 K13A 46.3(6) . .
O24 W13 K13A 110.3(5) . .
O15 W13 K13A 55.5(5) . .
O16 W13 K13A 140.0(5) . .
O54 W13 K13A 80.1(5) . .
O17 W13 K13A 137.8(4) . .
K9 W13 K13A 68.6(4) . .
K13 W13 K13A 10.7(3) . .
O50 W14 O51 103.2(6) . .
O50 W14 O33 99.6(6) . .
O51 W14 O33 94.9(6) . .
O50 W14 O31 102.2(6) . .
O51 W14 O31 90.5(6) . .
O33 W14 O31 155.7(5) . .
O50 W14 O43 95.5(6) . .
O51 W14 O43 160.9(5) . .
O33 W14 O43 85.9(6) . .
O31 W14 O43 81.5(6) . .
O50 W14 O75 174.0(6) . .
O51 W14 O75 80.0(5) . .
O33 W14 O75 74.9(5) . .
O31 W14 O75 82.8(5) . .
O43 W14 O75 81.8(5) . .
O50 W14 K4A 45.0(6) . 2_666
O51 W14 K4A 148.1(5) . 2_666
O33 W14 K4A 93.7(6) . 2_666
O31 W14 K4A 94.2(5) . 2_666
O43 W14 K4A 50.5(4) . 2_666
O75 W14 K4A 132.0(4) . 2_666
O50 W14 K4B 44.0(6) . 2_666
O51 W14 K4B 145.7(5) . 2_666
O33 W14 K4B 84.1(5) . 2_666
O31 W14 K4B 104.4(5) . 2_666
O43 W14 K4B 53.4(5) . 2_666
O75 W14 K4B 131.8(5) . 2_666
K4A W14 K4B 10.2(4) 2_666 2_666
O50 W14 K11 80.2(6) . 2_666
O51 W14 K11 138.4(5) . 2_666
O33 W14 K11 44.5(5) . 2_666
O31 W14 K11 129.9(5) . 2_666
O43 W14 K11 48.8(4) . 2_666
O75 W14 K11 94.1(4) . 2_666
K4A W14 K11 52.4(4) 2_666 2_666
K4B W14 K11 44.7(4) 2_666 2_666
O50 W14 K6 66.1(5) . .
O51 W14 K6 101.1(4) . .
O33 W14 K6 33.5(4) . .
O31 W14 K6 165.0(4) . .
O43 W14 K6 90.1(4) . .
O75 W14 K6 108.4(3) . .
K4A W14 K6 70.9(4) 2_666 .
K4B W14 K6 60.8(3) 2_666 .
K11 W14 K6 41.6(3) 2_666 .
O46 W15 O44 103.2(6) . .
O46 W15 O45 101.3(6) . .
O44 W15 O45 91.3(6) . .
O46 W15 O70 98.5(6) . .
O44 W15 O70 89.2(6) . .
O45 W15 O70 159.5(5) . .
O46 W15 O47 98.0(6) . .
O44 W15 O47 158.3(5) . .
O45 W15 O47 89.2(6) . .
O70 W15 O47 82.9(6) . .
O46 W15 O41 169.0(6) . .
O44 W15 O41 84.6(5) . .
O45 W15 O41 86.0(5) . .
O70 W15 O41 73.6(5) . .
O47 W15 O41 73.8(4) . .
O46 W15 K5 49.8(5) . 1_565
O44 W15 K5 98.3(4) . 1_565
O45 W15 K5 51.6(4) . 1_565
O70 W15 K5 148.3(4) . 1_565
O47 W15 K5 99.0(4) . 1_565
O41 W15 K5 137.5(3) . 1_565
O46 W15 K11 82.4(6) . 2_666
O44 W15 K11 137.3(5) . 2_666
O45 W15 K11 46.7(5) . 2_666
O70 W15 K11 132.3(5) . 2_666
O47 W15 K11 50.2(5) . 2_666
O41 W15 K11 97.1(4) . 2_666
K5 W15 K11 53.1(3) 1_565 2_666
O46 W15 K11 66.1(5) . 1_564
O44 W15 K11 149.5(5) . 1_564
O45 W15 K11 118.4(5) . 1_564
O70 W15 K11 65.6(5) . 1_564
O47 W15 K11 40.4(5) . 1_564
O41 W15 K11 103.3(4) . 1_564
K5 W15 K11 95.3(3) 1_565 1_564
K11 W15 K11 71.8(4) 2_666 1_564
O46 W15 K4B 30.7(5) . 1_564
O44 W15 K4B 113.0(5) . 1_564
O45 W15 K4B 127.9(5) . 1_564
O70 W15 K4B 70.1(5) . 1_564
O47 W15 K4B 83.3(5) . 1_564
O41 W15 K4B 139.0(4) . 1_564
K5 W15 K4B 78.7(3) 1_565 1_564
K11 W15 K4B 93.4(4) 2_666 1_564
K11 W15 K4B 43.8(4) 1_564 1_564
O69 W16 O35 102.0(7) . .
O69 W16 O36 102.0(6) . .
O35 W16 O36 92.1(6) . .
O69 W16 O40 99.1(6) . .
O35 W16 O40 94.8(6) . .
O36 W16 O40 155.9(5) . .
O69 W16 O42 96.4(6) . .
O35 W16 O42 161.3(5) . .
O36 W16 O42 81.1(5) . .
O40 W16 O42 85.1(5) . .
O69 W16 O39 174.1(5) . .
O35 W16 O39 80.3(5) . .
O36 W16 O39 83.3(5) . .
O40 W16 O39 75.2(5) . .
O42 W16 O39 81.6(5) . .
O71 W17 O72 101.4(7) . .
O71 W17 O34 101.8(6) . .
O72 W17 O34 95.3(6) . .
O71 W17 O40 97.3(6) . .
O72 W17 O40 92.6(6) . .
O34 W17 O40 157.4(6) . .
O71 W17 O44 96.0(6) . .
O72 W17 O44 162.5(5) . .
O34 W17 O44 82.5(6) . .
O40 W17 O44 83.7(6) . .
O71 W17 O39 172.6(6) . .
O72 W17 O39 80.6(5) . .
O34 W17 O39 85.0(5) . .
O40 W17 O39 75.4(5) . .
O44 W17 O39 82.0(5) . .
O71 W17 K8 58.8(6) . .
O72 W17 K8 42.6(4) . .
O34 W17 K8 103.1(5) . .
O40 W17 K8 97.1(5) . .
O44 W17 K8 154.8(4) . .
O39 W17 K8 122.8(3) . .
O18 W18 O22 102.4(7) . .
O18 W18 O19 101.7(6) . .
O22 W18 O19 94.6(6) . .
O18 W18 O16 100.2(6) . .
O22 W18 O16 91.5(6) . .
O19 W18 O16 155.4(6) . .
O18 W18 O10 96.3(6) . .
O22 W18 O10 161.2(6) . .
O19 W18 O10 84.1(5) . .
O16 W18 O10 82.5(6) . .
O18 W18 O17 174.2(6) . .
O22 W18 O17 79.7(5) . .
O19 W18 O17 83.5(5) . .
O16 W18 O17 74.2(5) . .
O10 W18 O17 81.5(5) . .

loop_
_geom_bond_atom_site_label_1
_geom_bond_atom_site_label_2
_geom_bond_distance
_geom_bond_site_symmetry_2
K1 O13 2.672(15) 1_455
K1 O29 2.702(13) 1_455
K1 O38 2.724(14) 2_665
K1 O10W 2.88(3) 2_666
K1 O48 2.886(13) 2_665
K1 O37 3.006(13) 2_665
K1 O30 3.008(13) 2_665
K1 W6 3.726(5) 2_665
K1 W3 3.761(5) 2_665
K1 W1 3.991(5) 2_665
K1 W8 3.992(5) 2_665
K1 K3 4.022(7) 2_665
K2 O71 2.676(15) 2_676
K2 O49 2.736(15) 1_456
K2 O7 2.779(14) 2_666
K2 O1 2.935(15) 2_666
K2 O12 3.068(13) 2_666
K2 O6 3.082(14) 2_666
K2 O7W 3.12(3) 2_576
K2 O16W 3.23(5) 2_666
K2 W4 3.777(6) 2_666
K2 W2 3.807(5) 2_666
K2 W7 4.023(6) 2_666
K2 W5 4.050(6) 2_666
K3 O30 2.691(13) .
K3 O12 2.757(13) .
K3 O49 2.813(13) 2_765
K3 O10W 2.86(3) 1_554
K3 O29 2.879(14) 2_765
K3 O16W 2.96(4) .
K3 O37 2.996(14) 2_765
K3 O29 3.318(14) .
K3 O13 3.402(17) .
K3 W8 3.646(5) 2_765
K3 W1 3.735(5) 2_765
K3 W1 3.853(6) .
K4A O69 2.78(2) 2_766
K4A O46 2.80(2) 1_546
K4A O50 2.90(2) 2_666
K4A O43 3.01(2) 2_666
K4A O67 3.01(2) 2_666
K4A K11 3.50(3) .
K4A W6 3.801(17) 2_666
K4A W14 3.857(19) 2_666
K4A K6 4.61(3) 2_666
K4A K5 4.64(2) 1_556
K4B O46 2.75(3) 1_546
K4B O69 2.81(3) 2_766
K4B O50 2.88(3) 2_666
K4B K11 3.02(3) .
K4B O7W 3.09(4) 2_666
K4B O43 3.11(3) 2_666
K4B O67 3.39(3) 2_666
K4B W14 3.86(3) 2_666
K4B K6 4.03(2) 2_666
K4B W6 4.05(3) 2_666
K4B W15 4.09(3) 1_546
K4B K5 4.94(3) 1_556
K5 O67 2.728(16) 2_665
K5 O3W 2.77(2) .
K5 O46 2.896(16) 1_545
K5 O68 2.911(18) 1_545
K5 O45 2.926(14) 1_545
K5 O9W 3.40(3) .
K5 K11 3.41(2) 2_656
K5 W15 3.691(8) 1_545
K5 W12 3.825(8) 1_545
K5 K13A 3.96(2) .
K5 K7 4.261(15) .
K5 K13 4.37(2) .
K6 O12W 1.92(4) .
K6 O2 2.693(16) 1_465
K6 O33 2.701(14) .
K6 O9W 2.77(3) 1_565
K6 O7W 2.79(4) .
K6 K11 2.90(2) 2_666
K6 O11W 2.94(4) .
K6 O15W 3.03(5) .
K6 W12 3.950(8) .
K6 K4B 4.03(2) 2_666
K6 W14 4.085(8) .
K6 K7 4.157(15) 1_565
K7 O68 2.863(19) 1_545
K7 O2 2.926(19) 1_455
K7 K10 3.02(2) 2_666
K7 O9 3.102(16) 1_455
K7 O57 3.271(19) 1_455
K7 K13A 3.53(2) .
K7 W4 3.766(11) 1_455
K7 K13 4.10(2) .
K7 W9 4.115(11) 1_455
K7 K6 4.157(15) 1_545
K7 K12 4.93(3) 1_545
K8 K12A 2.54(2) 1_655
K8 O72 2.684(16) .
K8 O1 2.695(16) 1_565
K8 K12 2.78(3) 1_655
K8 O6W 2.84(3) .
K8 O12W 2.94(4) 1_655
K8 O71 3.19(2) .
K8 O52 3.23(2) 1_565
K8 O3 3.306(19) 1_565
K8 W7 3.587(12) 1_565
K8 W17 3.721(11) .
K8 W4 4.013(10) 1_565
K9 O4W 2.69(3) .
K9 O55 2.790(18) .
K9 O2W 2.83(2) 2_666
K9 O14W 2.93(4) .
K9 O8W 3.09(3) .
K9 O24 3.121(16) .
K9 O60 3.170(17) 1_455
K9 O57 3.24(2) 1_455
K9 O65A 3.40(4) 2_666
K9 W13 3.722(9) .
K9 K13 3.86(2) .
K9 W9 3.868(12) 1_455
K10 O5 2.705(18) 1_565
K10 O20 2.793(19) 2_766
K10 K7 3.02(2) 2_666
K10 O9 3.03(2) 2_766
K10 O11 3.058(19) 2_766
K10 O6W 3.17(4) .
K10 O4 3.20(2) 2_766
K10 K12A 3.53(2) 1_655
K10 W9 3.890(15) 2_766
K10 W10 3.924(14) 2_766
K10 W4 3.95(2) 2_766
K10 W11 4.089(15) 2_766
K11 O47 2.82(2) 1_546
K11 K6 2.90(2) 2_666
K11 O45 2.98(2) 2_666
K11 O33 3.02(2) 2_666
K11 O47 3.06(2) 2_666
K11 O43 3.13(2) 2_666
K11 O9W 3.16(4) 2_656
K11 K5 3.41(2) 2_656
K11 W15 3.926(19) 2_666
K11 W6 3.959(18) 2_666
K12 O15W 2.69(5) .
K12 K8 2.78(3) 1_455
K12 O4 2.80(3) 1_465
K12 O5 2.81(3) 2_666
K12 O53 3.11(3) 2_666
K12 O11 3.17(3) 2_666
K12 O12W 3.22(5) .
K12 W11 3.70(2) 2_666
K12 W4 3.89(2) 1_465
K12 W10 4.01(2) 2_666
K12 K10 4.50(3) 1_455
K12 K10 4.50(3) 2_676
K12A K8 2.54(2) 1_455
K12A O53 2.76(2) 2_666
K12A O4 2.78(2) 1_465
K12A O11 2.81(2) 2_666
K12A O5 2.94(2) 2_666
K12A O6W 3.06(3) 1_455
K12A O5 3.26(2) 1_465
K12A O3 3.41(2) 1_465
K12A K10 3.53(2) 1_455
K12A W11 3.647(16) 2_666
K12A W10 3.683(16) 2_666
K12A W11 3.715(16) 1_465
K13 O14W 2.27(4) .
K13 O57 2.73(2) 1_455
K13 O55 2.92(3) .
K13 O56 2.97(2) .
K13 O15 2.98(2) .
K13 W13 3.760(19) .
K13 W5 3.776(18) .
K13A O57 2.76(2) 1_455
K13A O55 2.89(3) .
K13A O14W 2.95(5) .
K13A O56 3.07(2) .
K13A O15 3.15(2) .
K13A O3W 3.33(3) .
K13A W13 3.81(2) .
K13A W5 3.896(19) .
Ni1 O74 2.006(14) .
Ni1 O51 2.036(13) .
Ni1 O66 2.051(14) .
Ni1 O27 2.091(12) .
Ni1 O73 2.101(14) .
Ni1 O75 2.158(14) .
Ni2 O59 2.025(13) .
Ni2 O21 2.043(14) .
Ni2 O60 2.049(14) .
Ni2 O61 2.075(13) .
Ni2 O23 2.153(12) .
Ni2 O62 2.154(13) .
Ni3 O24 2.017(13) .
Ni3 O74 2.023(13) .
Ni3 O22 2.060(14) .
Ni3 O27 2.076(14) .
Ni3 O59 2.076(13) .
Ni3 O17 2.143(12) .
Ni4 O66 2.025(14) .
Ni4 O35 2.041(14) .
Ni4 O72 2.051(12) .
Ni4 O61 2.076(12) .
Ni4 O62 2.132(15) .
Ni4 O39 2.177(13) .
Ni5 O59 2.042(14) .
Ni5 O74 2.057(13) .
Ni5 O66 2.084(15) .
Ni5 O65 2.101(16) .
Ni5 O64 2.119(18) .
Ni5 O63 2.121(17) .
Ni5 O65A 2.21(3) .
O1 W4 1.945(12) .
O1 W7 1.951(13) .
O1 K8 2.695(16) 1_545
O1 K2 2.935(15) 2_666
O2 W4 1.741(14) .
O2 K6 2.693(16) 1_645
O2 K7 2.926(19) 1_655
O3 W7 1.901(13) .
O3 W11 1.976(13) .
O3 K8 3.306(19) 1_545
O3 K12A 3.41(2) 1_645
O4 W4 1.897(14) .
O4 W11 1.971(13) .
O4 K12A 2.78(2) 1_645
O4 K12 2.80(3) 1_645
O4 K10 3.20(2) 2_766
O5 W11 1.719(14) .
O5 K10 2.705(18) 1_545
O5 K12 2.81(3) 2_666
O5 K12A 2.94(2) 2_666
O5 K12A 3.26(2) 1_645
O6 W5 1.918(13) .
O6 W7 1.930(13) .
O6 K2 3.082(14) 2_666
O7 W4 1.923(13) .
O7 W2 1.929(12) .
O7 K2 2.779(14) 2_666
O8 Si1 1.635(12) .
O8 W11 2.328(12) .
O8 W4 2.329(12) .
O8 W7 2.360(12) .
O9 W4 1.857(12) .
O9 W9 2.020(11) .
O9 K10 3.03(2) 2_766
O9 K7 3.102(16) 1_655
O10 W11 1.868(13) .
O10 W18 2.007(12) .
O11 W11 1.870(12) .
O11 W10 2.005(12) .
O11 K12A 2.81(2) 2_666
O11 K10 3.058(19) 2_766
O11 K12 3.17(3) 2_666
O12 W5 1.918(13) .
O12 W2 1.956(12) .
O12 K2 3.068(13) 2_666
O13 W2 1.732(13) .
O13 K1 2.672(15) 1_655
O14 W2 1.885(13) .
O14 W9 1.942(14) .
O15 W5 1.884(13) .
O15 W13 1.921(14) .
O16 W13 1.928(14) .
O16 W18 1.947(13) .
O17 Si1 1.614(13) .
O17 W13 2.330(12) .
O17 W18 2.362(13) .
O18 W18 1.730(15) .
O19 W18 1.885(13) .
O19 W10 1.920(13) .
O20 W9 1.933(15) .
O20 W10 1.951(14) .
O20 K10 2.793(19) 2_766
O21 W10 1.813(13) .
O22 W18 1.772(14) .
O23 Si1 1.642(12) .
O23 W9 2.340(12) .
O23 W10 2.348(13) .
O24 W13 1.786(14) .
O25 W3 1.912(13) .
O25 W5 1.935(12) .
O26 W2 1.916(12) .
O26 W1 1.928(13) .
O28 W3 1.738(13) .
O29 W1 1.731(12) .
O29 K1 2.702(13) 1_655
O29 K3 2.879(14) 2_765
O30 W3 1.939(12) .
O30 W1 1.961(13) .
O30 K1 3.008(13) 2_665
O31 W3 1.860(13) .
O31 W14 1.957(12) .
O32 Si2 1.633(12) .
O32 W1 2.248(12) .
O32 W3 2.271(11) .
O33 W14 1.921(13) .
O33 W12 1.933(15) .
O33 K11 3.02(2) 2_666
O34 W12 1.908(13) .
O34 W17 1.910(14) .
O35 W16 1.758(15) .
O36 W1 1.895(12) .
O36 W16 1.916(12) .
O37 W1 1.913(13) .
O37 W8 1.953(12) .
O37 K3 2.996(14) 2_765
O37 K1 3.006(13) 2_665
O38 W3 1.914(13) .
O38 W6 1.933(13) .
O38 K1 2.725(14) 2_665
O39 Si2 1.617(13) .
O39 W17 2.327(12) .
O39 W16 2.345(12) .
O40 W16 1.943(13) .
O40 W17 1.957(14) .
O41 Si2 1.669(13) .
O41 W15 2.312(11) .
O41 W6 2.334(11) .
O41 W8 2.335(12) .
O42 W8 1.847(14) .
O42 W16 2.042(14) .
O43 W6 1.857(14) .
O43 W14 2.025(14) .
O43 K4A 3.01(2) 2_666
O43 K4B 3.11(3) 2_666
O43 K11 3.13(2) 2_666
O44 W15 1.856(14) .
O44 W17 2.010(15) .
O45 W15 1.858(14) .
O45 W12 2.041(14) .
O45 K5 2.926(14) 1_565
O45 K11 2.98(2) 2_666
O46 W15 1.722(13) .
O46 K4B 2.75(3) 1_564
O46 K4A 2.80(2) 1_564
O46 K5 2.896(16) 1_565
O47 W6 1.917(12) .
O47 W15 1.989(13) .
O47 K11 2.82(2) 1_564
O47 K11 3.06(2) 2_666
O48 W8 1.939(12) .
O48 W6 1.954(12) .
O48 K1 2.886(13) 2_665
O49 W8 1.722(13) .
O49 K2 2.736(15) 1_654
O49 K3 2.813(13) 2_765
O50 W14 1.733(13) .
O50 K4B 2.88(3) 2_666
O50 K4A 2.90(2) 2_666
O51 W14 1.795(14) .
O52 W7 1.747(12) .
O52 K8 3.23(2) 1_545
O53 W10 1.717(15) .
O53 K12A 2.76(2) 2_666
O53 K12 3.11(3) 2_666
O54 W7 1.845(14) .
O54 W13 2.034(13) .
O55 W13 1.756(14) .
O56 W5 1.724(13) .
O57 W9 1.721(14) .
O57 K13 2.73(2) 1_655
O57 K13A 2.76(2) 1_655
O57 K9 3.24(2) 1_655
O57 K7 3.271(19) 1_655
O58 Si1 1.608(13) .
O58 W2 2.256(12) .
O58 W5 2.266(11) .
O60 W9 1.787(13) .
O60 K9 3.170(17) 1_655
O65A K9 3.40(4) 2_666
O67 W6 1.714(14) .
O67 K5 2.728(16) 2_665
O67 K4A 3.01(2) 2_666
O67 K4B 3.39(3) 2_666
O68 W12 1.727(15) .
O68 K7 2.863(18) 1_565
O68 K5 2.911(18) 1_565
O69 W16 1.723(14) .
O69 K4A 2.78(2) 2_766
O69 K4B 2.81(3) 2_766
O70 W8 1.894(13) .
O70 W15 1.978(14) .
O71 W17 1.725(14) .
O71 K2 2.676(15) 2_676
O72 W17 1.812(14) .
O73 W12 1.752(15) .
O75 Si2 1.606(13) .
O75 W14 2.342(12) .
O75 W12 2.382(12) .
O2W K9 2.83(2) 2_666
O6W K12A 3.06(3) 1_655
O7W K4B 3.09(4) 2_666
O7W K2 3.12(3) 2_576
O9W K6 2.77(3) 1_545
O9W K11 3.16(4) 2_656
O10W K3 2.86(3) 1_556
O10W K1 2.88(3) 2_666
O12W K8 2.94(4) 1_455
O16W K2 3.23(5) 2_666
W1 K3 3.735(5) 2_765
W1 K1 3.990(5) 2_665
W2 K2 3.807(5) 2_666
W3 K1 3.761(5) 2_665
W4 K7 3.766(11) 1_655
W4 K2 3.777(6) 2_666
W4 K12 3.89(2) 1_645
W4 K10 3.95(2) 2_766
W4 K8 4.013(10) 1_545
W5 K2 4.050(6) 2_666
W6 K1 3.726(5) 2_665
W6 K4A 3.801(17) 2_666
W6 K11 3.959(18) 2_666
W6 K11 4.028(18) 1_564
W6 K4B 4.05(3) 2_666
W7 K8 3.587(12) 1_545
W7 K2 4.023(6) 2_666
W8 K3 3.646(5) 2_765
W8 K1 3.992(5) 2_665
W9 K9 3.868(12) 1_655
W9 K10 3.890(15) 2_766
W9 K7 4.115(11) 1_655
W10 K12A 3.684(16) 2_666
W10 K10 3.924(14) 2_766
W10 K12 4.01(2) 2_666
W11 K12A 3.647(16) 2_666
W11 K12 3.70(2) 2_666
W11 K12A 3.715(16) 1_645
W11 K10 4.089(15) 2_766
W12 K5 3.825(8) 1_565
W12 K11 4.021(18) 2_666
W14 K4A 3.857(19) 2_666
W14 K4B 3.86(3) 2_666
W14 K11 4.068(18) 2_666
W15 K5 3.691(8) 1_565
W15 K11 3.926(19) 2_666
W15 K11 4.021(17) 1_564
W15 K4B 4.09(3) 1_564
